data_4127389
loop_
_publ_author_name
'Guo, Lian-Dong'
'Hou, Jieping'
'Tu, Wentong'
'Zhang, Yan'
'Zhang, Yue'
'Chen, Louxi'
'Xu, Jing'

_publ_section_title
;
 Total Synthesis of Dapholdhamine B and Dapholdhamine B Lactone.
;
_journal_issue 29
_journal_name_full 'Journal of the American Chemical Society'
_journal_page_first 11713
_journal_page_last 11720
_journal_paper_doi 10.1021/jacs.9b05641
_journal_volume 141
_journal_year 2019
_chemical_absolute_configuration ad
_chemical_formula_moiety 'C36 H41 N O7 S'
_chemical_formula_sum 'C36 H41 N O7 S'
_chemical_formula_weight 631.76
_space_group_crystal_system hexagonal
_space_group_IT_number 171
_space_group_name_Hall 'P 62'
_space_group_name_H-M_alt 'P 62'
_symmetry_space_group_name_Hall 'P 62'
_symmetry_space_group_name_H-M 'P 62'
_atom_sites_solution_hydrogens mixed
_atom_sites_solution_primary dual
_audit_creation_date 2018-09-19
_audit_creation_method
;
Olex2 1.2
(compiled 2018.05.29 svn.r3508 for OlexSys, GUI svn.r5506)
;
_cell_angle_alpha 90
_cell_angle_beta 90
_cell_angle_gamma 120
_cell_formula_units_Z 24
_cell_length_a 38.5549(16)
_cell_length_b 38.5549(16)
_cell_length_c 14.8445(7)
_cell_measurement_reflns_used 9978
_cell_measurement_temperature 100
_cell_measurement_theta_max 25.76
_cell_measurement_theta_min 2.44
_cell_volume 19109.8(14)
_computing_cell_refinement 'SAINT V8.38A (?, 2016)'
_computing_data_reduction 'SAINT V8.38A (?, 2016)'
_computing_molecular_graphics 'Olex2 (Dolomanov et al., 2009)'
_computing_publication_material 'Olex2 (Dolomanov et al., 2009)'
_computing_structure_refinement 'ShelXL (Sheldrick, 2015)'
_computing_structure_solution 'XT (Sheldrick, 2015)'
_diffrn_ambient_temperature 100
_diffrn_detector 'Bruker PHOTO 100 area detector'
_diffrn_detector_area_resol_mean 7.9
_diffrn_detector_type 'CCD area detector'
_diffrn_measured_fraction_theta_full 0.999
_diffrn_measured_fraction_theta_max 0.998
_diffrn_measurement_device 'three-circle diffractometer'
_diffrn_measurement_device_type 'Bruker PHOTO 100 area detector'
_diffrn_measurement_method '\w and \f scans'
_diffrn_radiation_monochromator 'mirror optics'
_diffrn_radiation_probe x-ray
_diffrn_radiation_type MoK\a
_diffrn_radiation_wavelength 0.71073
_diffrn_reflns_av_R_equivalents 0.1033
_diffrn_reflns_av_unetI/netI 0.0565
_diffrn_reflns_Laue_measured_fraction_full 0.999
_diffrn_reflns_Laue_measured_fraction_max 0.998
_diffrn_reflns_limit_h_max 50
_diffrn_reflns_limit_h_min -50
_diffrn_reflns_limit_k_max 50
_diffrn_reflns_limit_k_min -50
_diffrn_reflns_limit_l_max 19
_diffrn_reflns_limit_l_min -19
_diffrn_reflns_number 376855
_diffrn_reflns_point_group_measured_fraction_full 0.999
_diffrn_reflns_point_group_measured_fraction_max 0.998
_diffrn_reflns_theta_full 25.242
_diffrn_reflns_theta_max 27.564
_diffrn_reflns_theta_min 2.113
_diffrn_source 'microfocus sealed X-ray tube'
_diffrn_source_type 'Incoatec I\ms'
_diffrn_standards_number 0
_exptl_absorpt_coefficient_mu 0.155
_exptl_absorpt_correction_T_max 0.7456
_exptl_absorpt_correction_T_min 0.7070
_exptl_absorpt_correction_type multi-scan
_exptl_absorpt_process_details
'SADABS-2016/2 (Bruker,2016/2) was used for absorption correction. wR2(int) was 0.1072 before and 0.0707 after correction. The Ratio of minimum to maximum transmission is 0.9482. The \l/2 correction factor is Not present.'
_exptl_crystal_colour colourless
_exptl_crystal_colour_primary colourless
_exptl_crystal_density_diffrn 1.318
_exptl_crystal_description block
_exptl_crystal_F_000 8064
_exptl_crystal_size_max 0.41
_exptl_crystal_size_mid 0.38
_exptl_crystal_size_min 0.24
_refine_diff_density_max 0.371
_refine_diff_density_min -0.334
_refine_diff_density_rms 0.052
_refine_ls_abs_structure_details
'Flack x determined using 16110 quotients [(I+)-(I-)]/[(I+)+(I-)] (Parsons, Flack and Wagner, Acta Cryst. B69 (2013) 249-259).'
_refine_ls_abs_structure_Flack 0.019(15)
_refine_ls_extinction_coef 0.00023(3)
_refine_ls_extinction_expression Fc^*^=kFc[1+0.001xFc^2^\l^3^/sin(2\q)]^-1/4^
_refine_ls_extinction_method 'SHELXL-2018/3 (Sheldrick 2018)'
_refine_ls_goodness_of_fit_ref 1.121
_refine_ls_hydrogen_treatment constr
_refine_ls_matrix_type full
_refine_ls_number_parameters 1664
_refine_ls_number_reflns 29386
_refine_ls_number_restraints 74
_refine_ls_restrained_S_all 1.121
_refine_ls_R_factor_all 0.0787
_refine_ls_R_factor_gt 0.0542
_refine_ls_shift/su_max 0.001
_refine_ls_shift/su_mean 0.000
_refine_ls_structure_factor_coef Fsqd
_refine_ls_weighting_details 'w=1/[\s^2^(Fo^2^)+(0.0353P)^2^+6.6214P] where P=(Fo^2^+2Fc^2^)/3'
_refine_ls_weighting_scheme calc
_refine_ls_wR_factor_gt 0.0952
_refine_ls_wR_factor_ref 0.1020
_reflns_Friedel_coverage 0.924
_reflns_Friedel_fraction_full 0.999
_reflns_Friedel_fraction_max 0.997
_reflns_number_gt 23768
_reflns_number_total 29386
_reflns_threshold_expression 'I > 2\s(I)'
_cod_data_source_file ja9b05641_si_002.cif
_cod_data_source_block cxy0484_0m_pl
_cod_original_cell_volume 19109.8(18)
_cod_database_code 4127389
_shelx_shelxl_version_number 2018/3
_shelx_space_group_comment
;
The symmetry employed for this shelxl refinement is uniquely defined
by the following loop, which should always be used as a source of
symmetry information in preference to the above space-group names.
They are only intended as comments.
;
_shelx_estimated_absorpt_t_max 0.964
_shelx_estimated_absorpt_t_min 0.939
_olex2_refinement_description
;
1. Fixed Uiso
 At 1.2 times of:
  All C(H) groups, All C(H,H) groups, All C(H,H,H,H) groups
 At 1.5 times of:
  All C(H,H,H) groups
2. Rigid bond restraints
 O22, C1A
 with sigma for 1-2 distances of 0.01 and sigma for 1-3 distances of 0.01
3. Uiso/Uaniso restraints and constraints
C6 \\sim O3 \\sim C5 \\sim C7 \\sim C8 \\sim C2 \\sim C3 \\sim C4: within 2A
with sigma of 0.01 and sigma for terminal atoms of 0.02
C1A \\sim O22 \\sim C104: within 2A with sigma of 0.01 and sigma for terminal
atoms of 0.02
Uanis(C1A) \\sim Ueq, Uanis(C105) \\sim Ueq: with sigma of 0.005 and sigma for
terminal atoms of 0.01
Uanis(C13) = Uanis(C6)
Uanis(O3) = Uanis(O4)
Uanis(C12) = Uanis(C5)
Uanis(C11) = Uanis(C7)
Uanis(C10) = Uanis(C8)
Uanis(C9) = Uanis(C2)
Uanis(C151) = Uanis(C3)
Uanis(C14) = Uanis(C4)
Uanis(C1A) = Uanis(C105)
4. Others
 Sof(O4)=Sof(H1BC)=Sof(H1BD)=Sof(C9)=Sof(C13)=Sof(H13A)=Sof(H13B)=Sof(H13C)=
 Sof(C10)=Sof(H10)=Sof(C11)=Sof(H11)=Sof(C12)=Sof(C14)=Sof(H14)=Sof(C151)=
 Sof(H151)=Sof(C1A)=Sof(H1AC)=Sof(H1AD)=Sof(H1AE)=1-FVAR(1)
 Sof(O3)=Sof(H1AA)=Sof(H1AB)=Sof(C2)=Sof(C5)=Sof(C6)=Sof(H6A)=Sof(H6B)=
 Sof(H6C)=Sof(C7)=Sof(H7)=Sof(C3)=Sof(H3)=Sof(C4)=Sof(H4)=Sof(C8)=Sof(H8)=
 Sof(C105)=Sof(H10C)=Sof(H10D)=Sof(H10E)=FVAR(1)
5.a Ternary CH refined with riding coordinates:
 C16(H16), C20(H20), C21(H21), C44(H44), C48(H48), C49(H49), C80(H80),
 C84(H84), C85(H85), C116(H116), C120(H120), C121(H121)
5.b Secondary CH2 refined with riding coordinates:
 C15(H15A,H15B), C18(H18A,H18B), C24(H24A,H24B), C25(H25A,H25B), C26(H26A,
 H26B), C27(H27A,H27B), C28(H28A,H28B), C1(H1AA,H1AB), C1(H1BC,H1BD), C43(H43A,
 H43B), C46(H46A,H46B), C52(H52A,H52B), C53(H53A,H53B), C54(H54A,H54B),
 C55(H55A,H55B), C56(H56A,H56B), C64(H64A,H64B), C79(H79A,H79B), C82(H82A,H82B),
  C88(H88A,H88B), C89(H89A,H89B), C90(H90A,H90B), C91(H91A,H91B), C92(H92A,
 H92B), C100(H10A,H10B), C115(H11D,H11E), C118(H11F,H11G), C124(H12A,H12B),
 C125(H12C,H12D), C126(H12E,H12F), C127(H12G,H12H), C128(H12I,H12J), C136(H13G,
 H13H)
5.c Aromatic/amide H refined with riding coordinates:
 C30(H30), C31(H31), C32(H32), C33(H33), C34(H34), C7(H7), C37(H37), C38(H38),
 C40(H40), C41(H41), C3(H3), C4(H4), C8(H8), C10(H10), C11(H11), C14(H14),
 C58(H58), C59(H59), C60(H60), C61(H61), C62(H62), C66(H66), C67(H67), C70(H70),
  C71(H71), C73(H73), C74(H74), C76(H76), C77(H77), C94(H94), C95(H95),
 C96(H96), C97(H97), C98(H98), C102(H102), C103(H103), C106(H106), C107(H107),
 C109(H109), C110(H110), C112(H112), C113(H113), C130(H130), C131(H131),
 C132(H132), C133(H133), C134(H134), C138(H138), C139(H139), C142(H142),
 C143(H143), C145(H145), C146(H146), C148(H148), C149(H149), C151(H151)
5.d Idealised Me refined as rotating group:
 C35(H35A,H35B,H35C), C6(H6A,H6B,H6C), C42(H42A,H42B,H42C), C13(H13A,H13B,
 H13C), C63(H63A,H63B,H63C), C69(H69A,H69B,H69C), C78(H78A,H78B,H78C), C99(H99A,
 H99B,H99C), C105(H10C,H10D,H10E), C114(H11A,H11B,H11C), C135(H13D,H13E,H13F),
 C141(H14A,H14B,H14C), C150(H15C,H15D,H15E), C1A(H1AC,H1AD,H1AE)
;
_olex2_submission_special_instructions 'No special instructions were received'

loop_
_space_group_symop_operation_xyz
'x, y, z'
'x-y, x, z+1/3'
'-y, x-y, z+2/3'
'-x, -y, z'
'-x+y, -x, z+1/3'
'y, -x+y, z+2/3'

loop_
_atom_site_label
_atom_site_type_symbol
_atom_site_fract_x
_atom_site_fract_y
_atom_site_fract_z
_atom_site_U_iso_or_equiv
_atom_site_adp_type
_atom_site_occupancy
_atom_site_site_symmetry_order
_atom_site_calc_flag
_atom_site_refinement_flags_posn
_atom_site_refinement_flags_adp
_atom_site_refinement_flags_occupancy
_atom_site_disorder_assembly
_atom_site_disorder_group
S1 S 0.24876(3) 0.13179(3) 0.93499(6) 0.02040(19) Uani 1 1 d . . . . .
O1 O 0.22810(7) 0.08897(7) 0.93870(17) 0.0236(6) Uani 1 1 d . . . . .
O2 O 0.29154(7) 0.15342(8) 0.92827(17) 0.0286(6) Uani 1 1 d . . . . .
O5 O 0.05457(7) 0.03604(8) 0.69519(18) 0.0285(6) Uani 1 1 d . . . . .
O6 O 0.10213(7) 0.00138(7) 0.54994(17) 0.0242(6) Uani 1 1 d . . . . .
O7 O 0.18027(8) 0.02294(7) 0.51323(17) 0.0268(6) Uani 1 1 d . . . . .
O8 O 0.17298(8) 0.08357(8) 0.34977(17) 0.0300(6) Uani 1 1 d . . . . .
O3 O 0.26721(13) 0.22141(14) 0.4614(3) 0.0326(9) Uani 0.615(3) 1 d . U P A 1
N1 N 0.23124(8) 0.14401(8) 0.8488(2) 0.0211(7) Uani 1 1 d . . . . .
O4 O 0.3040(2) 0.2207(2) 0.4818(5) 0.0326(9) Uani 0.385(3) 1 d . . P A 2
C15 C 0.19154(10) 0.11643(10) 0.8100(2) 0.0180(7) Uani 1 1 d . . . . .
H15A H 0.175530 0.130011 0.807061 0.022 Uiso 1 1 calc R . . . .
H15B H 0.177251 0.092694 0.849517 0.022 Uiso 1 1 calc R . . . .
C16 C 0.19551(10) 0.10290(10) 0.7151(2) 0.0172(7) Uani 1 1 d . . . . .
H16 H 0.215313 0.127559 0.682172 0.021 Uiso 1 1 calc R . . . .
C17 C 0.15620(10) 0.08456(10) 0.6601(2) 0.0177(7) Uani 1 1 d . . . . .
C18 C 0.12191(10) 0.04806(10) 0.7101(2) 0.0195(8) Uani 1 1 d . . . . .
H18A H 0.127372 0.025555 0.710879 0.023 Uiso 1 1 calc R . . . .
H18B H 0.120120 0.055398 0.773126 0.023 Uiso 1 1 calc R . . . .
C19 C 0.08310(11) 0.03572(11) 0.6616(2) 0.0221(8) Uani 1 1 d . . . . .
C20 C 0.08298(11) 0.02491(11) 0.5652(2) 0.0232(8) Uani 1 1 d . . . . .
H20 H 0.058770 0.018495 0.528425 0.028 Uiso 1 1 calc R . . . .
C21 C 0.12210(11) 0.04219(11) 0.5179(2) 0.0224(8) Uani 1 1 d . . . . .
H21 H 0.121174 0.045502 0.451284 0.027 Uiso 1 1 calc R . . . .
C22 C 0.16203(10) 0.07074(10) 0.5634(2) 0.0192(7) Uani 1 1 d . . . . .
C23 C 0.18732(10) 0.04988(10) 0.5648(2) 0.0206(8) Uani 1 1 d . . . . .
C24 C 0.22276(11) 0.06647(11) 0.6267(2) 0.0229(8) Uani 1 1 d . . . . .
H24A H 0.244761 0.091289 0.600061 0.027 Uiso 1 1 calc R . . . .
H24B H 0.232134 0.046882 0.631954 0.027 Uiso 1 1 calc R . . . .
C25 C 0.21354(10) 0.07576(11) 0.7202(2) 0.0204(8) Uani 1 1 d . . . . .
H25A H 0.238498 0.089002 0.756200 0.024 Uiso 1 1 calc R . . . .
H25B H 0.194545 0.050473 0.750892 0.024 Uiso 1 1 calc R . . . .
C26 C 0.18612(12) 0.10844(11) 0.5015(2) 0.0264(9) Uani 1 1 d . . . . .
H26A H 0.168141 0.118965 0.485930 0.032 Uiso 1 1 calc R . . . .
H26B H 0.208346 0.129260 0.537740 0.032 Uiso 1 1 calc R . . . .
C27 C 0.20387(12) 0.10340(12) 0.4140(3) 0.0287(9) Uani 1 1 d . . . . .
H27A H 0.224138 0.129982 0.390688 0.034 Uiso 1 1 calc R . . . .
H27B H 0.217234 0.087579 0.425393 0.034 Uiso 1 1 calc R . . . .
C28 C 0.18691(11) 0.07631(11) 0.2676(2) 0.0249(8) Uani 1 1 d . . . . .
H28A H 0.196331 0.056979 0.277649 0.030 Uiso 1 1 calc R . . . .
H28B H 0.209718 0.101580 0.244841 0.030 Uiso 1 1 calc R . . . .
C29 C 0.15350(11) 0.05968(10) 0.1993(2) 0.0235(8) Uani 1 1 d . . . . .
C30 C 0.11738(12) 0.05812(11) 0.2158(3) 0.0264(9) Uani 1 1 d . . . . .
H30 H 0.113331 0.067698 0.271494 0.032 Uiso 1 1 calc R . . . .
C31 C 0.08712(12) 0.04276(11) 0.1521(3) 0.0307(9) Uani 1 1 d . . . . .
H31 H 0.062498 0.041874 0.164251 0.037 Uiso 1 1 calc R . . . .
C32 C 0.09264(13) 0.02877(12) 0.0711(3) 0.0352(10) Uani 1 1 d . . . . .
H32 H 0.071817 0.017976 0.027513 0.042 Uiso 1 1 calc R . . . .
C33 C 0.12893(13) 0.03058(12) 0.0537(3) 0.0348(10) Uani 1 1 d . . . . .
H33 H 0.133086 0.021510 -0.002592 0.042 Uiso 1 1 calc R . . . .
C34 C 0.15903(12) 0.04549(11) 0.1177(3) 0.0284(9) Uani 1 1 d . . . . .
H34 H 0.183506 0.046020 0.105864 0.034 Uiso 1 1 calc R . . . .
C35 C 0.14270(12) 0.11571(11) 0.6495(3) 0.0245(8) Uani 1 1 d . . . . .
H35A H 0.132273 0.119013 0.707128 0.037 Uiso 1 1 calc GR . . . .
H35B H 0.121645 0.106573 0.603648 0.037 Uiso 1 1 calc GR . . . .
H35C H 0.165559 0.141398 0.631009 0.037 Uiso 1 1 calc GR . . . .
C1 C 0.24697(11) 0.18734(10) 0.8367(2) 0.0229(8) Uani 1 1 d . . . . .
H1AA H 0.272660 0.202475 0.869510 0.027 Uiso 0.615(3) 1 calc R . P A 1
H1AB H 0.227838 0.194637 0.862758 0.027 Uiso 0.615(3) 1 calc R . P A 1
H1BC H 0.267518 0.202582 0.883059 0.027 Uiso 0.385(3) 1 calc R . P A 2
H1BD H 0.225046 0.193474 0.843336 0.027 Uiso 0.385(3) 1 calc R . P A 2
C2 C 0.2536(3) 0.1990(4) 0.7374(11) 0.020(2) Uani 0.615(3) 1 d . U P A 1
C5 C 0.26478(19) 0.21329(17) 0.5517(4) 0.0207(12) Uani 0.615(3) 1 d . U P A 1
C6 C 0.2997(2) 0.2211(3) 0.4139(5) 0.0393(17) Uani 0.615(3) 1 d . U P A 1
H6A H 0.298998 0.227606 0.350368 0.059 Uiso 0.615(3) 1 calc GR . P A 1
H6B H 0.296978 0.194534 0.418685 0.059 Uiso 0.615(3) 1 calc GR . P A 1
H6C H 0.325259 0.241112 0.440547 0.059 Uiso 0.615(3) 1 calc GR . P A 1
C7 C 0.2907(2) 0.2047(2) 0.5999(5) 0.0249(14) Uani 0.615(3) 1 d . U P A 1
H7 H 0.312234 0.203998 0.570461 0.030 Uiso 0.615(3) 1 calc R . P A 1
C36 C 0.23604(10) 0.15012(10) 1.0315(2) 0.0191(8) Uani 1 1 d . . . . .
C37 C 0.26534(11) 0.17449(11) 1.0919(3) 0.0260(9) Uani 1 1 d . . . . .
H37 H 0.292540 0.182071 1.081545 0.031 Uiso 1 1 calc R . . . .
C38 C 0.25460(11) 0.18769(12) 1.1675(3) 0.0291(9) Uani 1 1 d . . . . .
H38 H 0.274804 0.204791 1.208770 0.035 Uiso 1 1 calc R . . . .
C39 C 0.21496(11) 0.17661(11) 1.1849(3) 0.0241(8) Uani 1 1 d . . . . .
C40 C 0.18615(10) 0.15226(10) 1.1224(2) 0.0209(8) Uani 1 1 d . . . . .
H40 H 0.158892 0.144437 1.132854 0.025 Uiso 1 1 calc R . . . .
C41 C 0.19637(10) 0.13915(10) 1.0452(2) 0.0217(8) Uani 1 1 d . . . . .
H41 H 0.176473 0.122930 1.002441 0.026 Uiso 1 1 calc R . . . .
C42 C 0.20247(12) 0.18877(12) 1.2698(3) 0.0333(10) Uani 1 1 d . . . . .
H42A H 0.187860 0.165334 1.308831 0.050 Uiso 1 1 calc GR . . . .
H42B H 0.185123 0.199732 1.254472 0.050 Uiso 1 1 calc GR . . . .
H42C H 0.226305 0.209178 1.301419 0.050 Uiso 1 1 calc GR . . . .
C3 C 0.22817(19) 0.20742(19) 0.6876(5) 0.0184(13) Uani 0.615(3) 1 d . U P A 1
H3 H 0.206815 0.208430 0.716978 0.022 Uiso 0.615(3) 1 calc R . P A 1
C4 C 0.23344(18) 0.21434(16) 0.5961(4) 0.0202(11) Uani 0.615(3) 1 d . U P A 1
H4 H 0.215621 0.219848 0.563097 0.024 Uiso 0.615(3) 1 calc R . P A 1
C8 C 0.2845(2) 0.1972(2) 0.6905(5) 0.0234(13) Uani 0.615(3) 1 d . U P A 1
H8 H 0.301674 0.190673 0.722970 0.028 Uiso 0.615(3) 1 calc R . P A 1
C9 C 0.2653(5) 0.1993(8) 0.743(2) 0.020(2) Uani 0.385(3) 1 d . . P A 2
C13 C 0.2841(4) 0.2318(4) 0.4195(9) 0.0393(17) Uani 0.385(3) 1 d . . P A 2
H13A H 0.296520 0.235389 0.360059 0.059 Uiso 0.385(3) 1 calc GR . P A 2
H13B H 0.285878 0.256955 0.438627 0.059 Uiso 0.385(3) 1 calc GR . P A 2
H13C H 0.255875 0.210769 0.416091 0.059 Uiso 0.385(3) 1 calc GR . P A 2
C10 C 0.2959(3) 0.1931(4) 0.7161(8) 0.0234(13) Uani 0.385(3) 1 d . . P A 2
H10 H 0.308458 0.184187 0.757894 0.028 Uiso 0.385(3) 1 calc R . P A 2
C11 C 0.3081(3) 0.2001(3) 0.6276(7) 0.0249(14) Uani 0.385(3) 1 d . . P A 2
H11 H 0.328315 0.194886 0.606259 0.030 Uiso 0.385(3) 1 calc R . P A 2
C12 C 0.2900(4) 0.2152(3) 0.5697(8) 0.0207(12) Uani 0.385(3) 1 d . . P A 2
C14 C 0.2606(3) 0.2220(3) 0.5976(7) 0.0202(11) Uani 0.385(3) 1 d . . P A 2
H14 H 0.248486 0.231744 0.556830 0.024 Uiso 0.385(3) 1 calc R . P A 2
S2 S 0.61530(2) 0.36903(2) 0.62677(6) 0.01504(18) Uani 1 1 d . . . . .
O9 O 0.57305(7) 0.35476(7) 0.62767(16) 0.0216(5) Uani 1 1 d . . . . .
O10 O 0.62897(7) 0.34074(7) 0.63384(16) 0.0225(6) Uani 1 1 d . . . . .
O11 O 0.53900(7) 0.47656(7) 0.37494(17) 0.0251(6) Uani 1 1 d . . . . .
O12 O 0.49948(7) 0.39418(7) 0.22926(17) 0.0223(6) Uani 1 1 d . . . . .
O13 O 0.51722(8) 0.33467(7) 0.18811(18) 0.0295(6) Uani 1 1 d . . . . .
O14 O 0.57970(8) 0.40406(8) 0.02779(16) 0.0257(6) Uani 1 1 d . . . . .
O15 O 0.71264(8) 0.41200(8) 0.15853(17) 0.0321(7) Uani 1 1 d . . . . .
N2 N 0.63275(8) 0.39320(8) 0.53284(18) 0.0157(6) Uani 1 1 d . . . . .
C43 C 0.61167(10) 0.41178(10) 0.4881(2) 0.0164(7) Uani 1 1 d . . . . .
H43A H 0.629893 0.441083 0.483884 0.020 Uiso 1 1 calc R . . . .
H43B H 0.588237 0.406967 0.524805 0.020 Uiso 1 1 calc R . . . .
C44 C 0.59757(9) 0.39452(9) 0.3931(2) 0.0144(7) Uani 1 1 d . . . . .
H44 H 0.621560 0.397485 0.360295 0.017 Uiso 1 1 calc R . . . .
C45 C 0.58171(10) 0.41821(9) 0.3382(2) 0.0142(7) Uani 1 1 d . . . . .
C46 C 0.54646(10) 0.41842(10) 0.3885(2) 0.0168(7) Uani 1 1 d . . . . .
H46A H 0.522831 0.391094 0.389108 0.020 Uiso 1 1 calc R . . . .
H46B H 0.554199 0.427157 0.451641 0.020 Uiso 1 1 calc R . . . .
C47 C 0.53624(10) 0.44680(10) 0.3408(2) 0.0183(7) Uani 1 1 d . . . . .
C48 C 0.52494(10) 0.43657(10) 0.2450(2) 0.0211(8) Uani 1 1 d . . . . .
H48 H 0.519820 0.455370 0.208600 0.025 Uiso 1 1 calc R . . . .
C49 C 0.53993(10) 0.41289(10) 0.1968(2) 0.0208(8) Uani 1 1 d . . . . .
H49 H 0.543188 0.417173 0.130230 0.025 Uiso 1 1 calc R . . . .
C50 C 0.56724(10) 0.39927(10) 0.2414(2) 0.0177(7) Uani 1 1 d . . . . .
C51 C 0.54394(10) 0.35304(11) 0.2413(2) 0.0212(8) Uani 1 1 d . . . . .
C52 C 0.55816(11) 0.33207(10) 0.3033(3) 0.0251(9) Uani 1 1 d . . . . .
H52A H 0.582590 0.333599 0.277640 0.030 Uiso 1 1 calc R . . . .
H52B H 0.537342 0.303438 0.307142 0.030 Uiso 1 1 calc R . . . .
C53 C 0.56743(10) 0.34981(10) 0.3978(2) 0.0185(7) Uani 1 1 d . . . . .
H53A H 0.578545 0.336231 0.434598 0.022 Uiso 1 1 calc R . . . .
H53B H 0.542484 0.345515 0.426933 0.022 Uiso 1 1 calc R . . . .
C54 C 0.60421(11) 0.41131(11) 0.1787(2) 0.0217(8) Uani 1 1 d . . . . .
H54A H 0.616592 0.440318 0.166088 0.026 Uiso 1 1 calc R . . . .
H54B H 0.624002 0.407556 0.213489 0.026 Uiso 1 1 calc R . . . .
C55 C 0.59813(12) 0.39005(12) 0.0890(2) 0.0247(8) Uani 1 1 d . . . . .
H55A H 0.624274 0.395418 0.064726 0.030 Uiso 1 1 calc R . . . .
H55B H 0.580989 0.360775 0.097379 0.030 Uiso 1 1 calc R . . . .
C56 C 0.57146(11) 0.38428(11) -0.0562(2) 0.0220(8) Uani 1 1 d . . . . .
H56A H 0.552571 0.355305 -0.047863 0.026 Uiso 1 1 calc R . . . .
H56B H 0.596509 0.387521 -0.082551 0.026 Uiso 1 1 calc R . . . .
C57 C 0.55340(10) 0.40179(10) -0.1191(2) 0.0189(8) Uani 1 1 d . . . . .
C58 C 0.55472(10) 0.43769(10) -0.1006(2) 0.0212(8) Uani 1 1 d . . . . .
H58 H 0.567395 0.452040 -0.047177 0.025 Uiso 1 1 calc R . . . .
C59 C 0.53760(11) 0.45270(11) -0.1597(3) 0.0264(9) Uani 1 1 d . . . . .
H59 H 0.538181 0.477040 -0.145877 0.032 Uiso 1 1 calc R . . . .
C60 C 0.51972(11) 0.43260(11) -0.2385(3) 0.0277(9) Uani 1 1 d . . . . .
H60 H 0.508231 0.443098 -0.279060 0.033 Uiso 1 1 calc R . . . .
C61 C 0.51876(11) 0.39703(12) -0.2574(3) 0.0266(9) Uani 1 1 d . . . . .
H61 H 0.506726 0.383151 -0.311694 0.032 Uiso 1 1 calc R . . . .
C62 C 0.53508(10) 0.38147(11) -0.1983(2) 0.0225(8) Uani 1 1 d . . . . .
H62 H 0.533842 0.356779 -0.211733 0.027 Uiso 1 1 calc R . . . .
C63 C 0.61531(10) 0.46208(9) 0.3294(2) 0.0177(7) Uani 1 1 d . . . . .
H63A H 0.619691 0.475520 0.387727 0.027 Uiso 1 1 calc GR . . . .
H63B H 0.607606 0.475707 0.284667 0.027 Uiso 1 1 calc GR . . . .
H63C H 0.640042 0.462965 0.310000 0.027 Uiso 1 1 calc GR . . . .
C64 C 0.67700(10) 0.41500(11) 0.5260(2) 0.0197(8) Uani 1 1 d . . . . .
H64A H 0.687853 0.401655 0.564412 0.024 Uiso 1 1 calc R . . . .
H64B H 0.687759 0.442701 0.548453 0.024 Uiso 1 1 calc R . . . .
C65 C 0.69029(9) 0.41619(10) 0.4308(2) 0.0170(7) Uani 1 1 d . . . . .
C66 C 0.70280(9) 0.45005(10) 0.3788(2) 0.0180(7) Uani 1 1 d . . . . .
H66 H 0.706044 0.473789 0.406056 0.022 Uiso 1 1 calc R . . . .
C67 C 0.71075(10) 0.45021(10) 0.2876(2) 0.0192(7) Uani 1 1 d . . . . .
H67 H 0.718950 0.473666 0.252523 0.023 Uiso 1 1 calc R . . . .
C68 C 0.70654(10) 0.41549(11) 0.2480(2) 0.0207(8) Uani 1 1 d . . . . .
C69 C 0.72034(13) 0.44474(12) 0.1014(3) 0.0337(10) Uani 1 1 d . . . . .
H69A H 0.721103 0.437362 0.038557 0.051 Uiso 1 1 calc GR . . . .
H69B H 0.746172 0.468019 0.117470 0.051 Uiso 1 1 calc GR . . . .
H69C H 0.699066 0.451367 0.108851 0.051 Uiso 1 1 calc GR . . . .
C70 C 0.69567(10) 0.38194(10) 0.3004(3) 0.0225(8) Uani 1 1 d . . . . .
H70 H 0.693739 0.358592 0.274000 0.027 Uiso 1 1 calc R . . . .
C71 C 0.68768(10) 0.38219(10) 0.3903(2) 0.0196(8) Uani 1 1 d . . . . .
H71 H 0.680252 0.358951 0.425572 0.024 Uiso 1 1 calc R . . . .
C72 C 0.63856(10) 0.40423(10) 0.7149(2) 0.0155(7) Uani 1 1 d . . . . .
C73 C 0.62834(10) 0.43356(10) 0.7280(2) 0.0169(7) Uani 1 1 d . . . . .
H73 H 0.608930 0.434742 0.690675 0.020 Uiso 1 1 calc R . . . .
C74 C 0.64699(10) 0.46111(10) 0.7964(2) 0.0182(7) Uani 1 1 d . . . . .
H74 H 0.639850 0.481085 0.806316 0.022 Uiso 1 1 calc R . . . .
C75 C 0.67586(11) 0.46036(10) 0.8510(2) 0.0217(8) Uani 1 1 d . . . . .
C76 C 0.68559(11) 0.43062(11) 0.8353(3) 0.0260(9) Uani 1 1 d . . . . .
H76 H 0.705442 0.429709 0.871501 0.031 Uiso 1 1 calc R . . . .
C77 C 0.66701(11) 0.40247(11) 0.7684(2) 0.0216(8) Uani 1 1 d . . . . .
H77 H 0.673673 0.382120 0.759091 0.026 Uiso 1 1 calc R . . . .
C78 C 0.69494(13) 0.49017(12) 0.9267(3) 0.0341(10) Uani 1 1 d . . . . .
H78A H 0.698864 0.516240 0.907661 0.051 Uiso 1 1 calc GR . . . .
H78B H 0.720903 0.492820 0.941782 0.051 Uiso 1 1 calc GR . . . .
H78C H 0.677455 0.480818 0.979648 0.051 Uiso 1 1 calc GR . . . .
S3 S 0.38091(3) 0.26059(3) 1.28448(6) 0.0225(2) Uani 1 1 d . . . . .
O16 O 0.36773(7) 0.28942(7) 1.28789(16) 0.0250(6) Uani 1 1 d . . . . .
O17 O 0.35163(8) 0.21900(7) 1.28153(18) 0.0340(7) Uani 1 1 d . . . . .
O18 O 0.47312(8) 0.44576(7) 1.04273(19) 0.0346(7) Uani 1 1 d . . . . .
O19 O 0.39025(7) 0.39847(7) 0.90044(17) 0.0241(6) Uani 1 1 d . . . . .
O20 O 0.33238(7) 0.31971(7) 0.86914(17) 0.0261(6) Uani 1 1 d . . . . .
O21 O 0.40263(7) 0.33003(7) 0.69314(16) 0.0250(6) Uani 1 1 d . . . . .
O22 O 0.42245(10) 0.22090(9) 0.81050(19) 0.0448(8) Uani 1 1 d . U . . .
N3 N 0.40905(10) 0.27114(9) 1.1967(2) 0.0248(7) Uani 1 1 d . . . . .
C79 C 0.42408(11) 0.30935(10) 1.1486(2) 0.0203(8) Uani 1 1 d . . . . .
H79A H 0.453075 0.320929 1.136893 0.024 Uiso 1 1 calc R . . . .
H79B H 0.420650 0.328336 1.187274 0.024 Uiso 1 1 calc R . . . .
C80 C 0.40234(10) 0.30451(10) 1.0587(2) 0.0168(7) Uani 1 1 d . . . . .
H80 H 0.405883 0.284701 1.022218 0.020 Uiso 1 1 calc R . . . .
C81 C 0.42145(10) 0.34425(9) 1.0038(2) 0.0151(7) Uani 1 1 d . . . . .
C82 C 0.41926(10) 0.37774(10) 1.0564(2) 0.0195(7) Uani 1 1 d . . . . .
H82A H 0.391151 0.371750 1.059694 0.023 Uiso 1 1 calc R . . . .
H82B H 0.429245 0.379340 1.118555 0.023 Uiso 1 1 calc R . . . .
C83 C 0.44464(11) 0.41712(10) 1.0084(3) 0.0228(8) Uani 1 1 d . . . . .
C84 C 0.43307(11) 0.41700(10) 0.9129(3) 0.0238(8) Uani 1 1 d . . . . .
H84 H 0.450641 0.441090 0.875566 0.029 Uiso 1 1 calc R . . . .
C85 C 0.41019(10) 0.37809(10) 0.8660(3) 0.0204(8) Uani 1 1 d . . . . .
H85 H 0.413629 0.379144 0.799064 0.025 Uiso 1 1 calc R . . . .
C86 C 0.39954(10) 0.33810(10) 0.9098(2) 0.0153(7) Uani 1 1 d . . . . .
C87 C 0.35358(10) 0.31301(10) 0.9179(2) 0.0192(8) Uani 1 1 d . . . . .
C88 C 0.33604(10) 0.27795(11) 0.9812(2) 0.0218(8) Uani 1 1 d . . . . .
H88A H 0.337199 0.255386 0.952440 0.026 Uiso 1 1 calc R . . . .
H88B H 0.307496 0.269366 0.991588 0.026 Uiso 1 1 calc R . . . .
C89 C 0.35748(10) 0.28700(10) 1.0718(2) 0.0189(7) Uani 1 1 d . . . . .
H89A H 0.352555 0.306258 1.105611 0.023 Uiso 1 1 calc R . . . .
H89B H 0.346628 0.262056 1.107581 0.023 Uiso 1 1 calc R . . . .
C90 C 0.41156(10) 0.31399(11) 0.8447(2) 0.0199(8) Uani 1 1 d . . . . .
H90A H 0.440260 0.331270 0.829781 0.024 Uiso 1 1 calc R . . . .
H90B H 0.409076 0.290721 0.878570 0.024 Uiso 1 1 calc R . . . .
C91 C 0.38882(11) 0.29836(10) 0.7565(2) 0.0225(8) Uani 1 1 d . . . . .
H91A H 0.392979 0.276747 0.732591 0.027 Uiso 1 1 calc R . . . .
H91B H 0.359792 0.287138 0.767110 0.027 Uiso 1 1 calc R . . . .
C92 C 0.38355(10) 0.31705(11) 0.6084(2) 0.0215(8) Uani 1 1 d . . . . .
H92A H 0.354621 0.307664 0.614703 0.026 Uiso 1 1 calc R . . . .
H92B H 0.386444 0.294386 0.586432 0.026 Uiso 1 1 calc R . . . .
C93 C 0.40206(10) 0.35103(10) 0.5416(2) 0.0188(8) Uani 1 1 d . . . . .
C94 C 0.43742(10) 0.38624(11) 0.5599(2) 0.0226(8) Uani 1 1 d . . . . .
H94 H 0.450668 0.389372 0.615834 0.027 Uiso 1 1 calc R . . . .
C95 C 0.45340(12) 0.41673(13) 0.4972(3) 0.0321(10) Uani 1 1 d . . . . .
H95 H 0.477555 0.440790 0.510460 0.039 Uiso 1 1 calc R . . . .
C96 C 0.43472(13) 0.41268(13) 0.4156(3) 0.0339(10) Uani 1 1 d . . . . .
H96 H 0.445812 0.433849 0.372883 0.041 Uiso 1 1 calc R . . . .
C97 C 0.39973(13) 0.37757(12) 0.3965(3) 0.0321(10) Uani 1 1 d . . . . .
H97 H 0.386817 0.374407 0.340129 0.038 Uiso 1 1 calc R . . . .
C98 C 0.38347(12) 0.34701(11) 0.4593(2) 0.0252(8) Uani 1 1 d . . . . .
H98 H 0.359303 0.322995 0.445829 0.030 Uiso 1 1 calc R . . . .
C99 C 0.46601(10) 0.35838(10) 0.9879(2) 0.0192(8) Uani 1 1 d . . . . .
H99A H 0.480963 0.369548 1.043919 0.029 Uiso 1 1 calc GR . . . .
H99B H 0.476550 0.378992 0.940923 0.029 Uiso 1 1 calc GR . . . .
H99C H 0.468886 0.335620 0.968836 0.029 Uiso 1 1 calc GR . . . .
C100 C 0.42971(13) 0.24792(12) 1.1847(2) 0.0281(9) Uani 1 1 d . . . . .
H10A H 0.416515 0.223379 1.222037 0.034 Uiso 1 1 calc R . . . .
H10B H 0.457893 0.264097 1.204682 0.034 Uiso 1 1 calc R . . . .
C101 C 0.42846(11) 0.23668(10) 1.0870(2) 0.0204(8) Uani 1 1 d . . . . .
C102 C 0.46100(11) 0.25929(11) 1.0318(3) 0.0228(8) Uani 1 1 d . . . . .
H102 H 0.485582 0.279281 1.057068 0.027 Uiso 1 1 calc R . . . .
C103 C 0.45775(11) 0.25284(11) 0.9404(3) 0.0246(8) Uani 1 1 d . . . . .
H103 H 0.480153 0.268682 0.902864 0.030 Uiso 1 1 calc R . . . .
C104 C 0.42243(12) 0.22367(11) 0.9023(2) 0.0247(8) Uani 1 1 d . U . . .
C105 C 0.3803(3) 0.1922(4) 0.7711(11) 0.040(2) Uani 0.615(3) 1 d . U P A 1
H10C H 0.372017 0.164533 0.788031 0.060 Uiso 0.615(3) 1 calc GR . P A 1
H10D H 0.381166 0.194501 0.705272 0.060 Uiso 0.615(3) 1 calc GR . P A 1
H10E H 0.360980 0.199316 0.795058 0.060 Uiso 0.615(3) 1 calc GR . P A 1
C106 C 0.39004(11) 0.19976(11) 0.9572(3) 0.0247(8) Uani 1 1 d . . . . .
H106 H 0.365901 0.178953 0.932036 0.030 Uiso 1 1 calc R . . . .
C107 C 0.39335(11) 0.20662(10) 1.0491(3) 0.0223(8) Uani 1 1 d . . . . .
H107 H 0.371176 0.190447 1.086991 0.027 Uiso 1 1 calc R . . . .
C108 C 0.41067(10) 0.26734(10) 1.3808(2) 0.0182(7) Uani 1 1 d . . . . .
C109 C 0.43976(10) 0.30556(10) 1.4055(2) 0.0184(7) Uani 1 1 d . . . . .
H109 H 0.445212 0.327862 1.368667 0.022 Uiso 1 1 calc R . . . .
C110 C 0.46087(10) 0.31091(10) 1.4847(2) 0.0180(7) Uani 1 1 d . . . . .
H110 H 0.480891 0.337138 1.501853 0.022 Uiso 1 1 calc R . . . .
C111 C 0.45333(10) 0.27860(10) 1.5398(2) 0.0202(8) Uani 1 1 d . . . . .
C112 C 0.42481(11) 0.24061(11) 1.5120(2) 0.0249(8) Uani 1 1 d . . . . .
H112 H 0.419954 0.218188 1.547788 0.030 Uiso 1 1 calc R . . . .
C113 C 0.40325(11) 0.23447(10) 1.4336(2) 0.0238(8) Uani 1 1 d . . . . .
H113 H 0.383599 0.208181 1.415931 0.029 Uiso 1 1 calc R . . . .
C114 C 0.47471(11) 0.28563(12) 1.6283(3) 0.0277(9) Uani 1 1 d . . . . .
H11A H 0.503647 0.298813 1.617692 0.042 Uiso 1 1 calc GR . . . .
H11B H 0.465717 0.259927 1.658513 0.042 Uiso 1 1 calc GR . . . .
H11C H 0.468735 0.302751 1.666353 0.042 Uiso 1 1 calc GR . . . .
S4 S 0.24488(3) 0.36479(3) 0.92551(6) 0.0224(2) Uani 1 1 d . . . . .
O23 O 0.20188(8) 0.34284(8) 0.92047(17) 0.0317(7) Uani 1 1 d . . . . .
O24 O 0.26521(9) 0.40714(7) 0.93534(18) 0.0325(7) Uani 1 1 d . . . . .
O25 O 0.44228(7) 0.46417(7) 0.71214(17) 0.0246(6) Uani 1 1 d . . . . .
O26 O 0.40329(7) 0.51153(7) 0.57873(17) 0.0214(6) Uani 1 1 d . . . . .
O27 O 0.32630(7) 0.49606(7) 0.53836(16) 0.0220(6) Uani 1 1 d . . . . .
O28 O 0.29671(7) 0.39883(7) 0.34329(16) 0.0255(6) Uani 1 1 d . . . . .
O29 O 0.19315(8) 0.30650(8) 0.44737(18) 0.0326(7) Uani 1 1 d . . . . .
N4 N 0.26176(8) 0.35507(8) 0.8344(2) 0.0195(6) Uani 1 1 d . . . . .
C115 C 0.30240(10) 0.38321(10) 0.8008(2) 0.0189(7) Uani 1 1 d . . . . .
H11D H 0.317328 0.368715 0.792454 0.023 Uiso 1 1 calc R . . . .
H11E H 0.316863 0.404524 0.846045 0.023 Uiso 1 1 calc R . . . .
C116 C 0.30115(10) 0.40239(9) 0.7108(2) 0.0144(7) Uani 1 1 d . . . . .
H116 H 0.281774 0.380157 0.671134 0.017 Uiso 1 1 calc R . . . .
C117 C 0.34216(10) 0.42251(10) 0.6616(2) 0.0156(7) Uani 1 1 d . . . . .
C118 C 0.37577(10) 0.45416(10) 0.7227(2) 0.0178(7) Uani 1 1 d . . . . .
H11F H 0.371544 0.477213 0.731925 0.021 Uiso 1 1 calc R . . . .
H11G H 0.375029 0.442270 0.782326 0.021 Uiso 1 1 calc R . . . .
C119 C 0.41570(10) 0.46807(10) 0.6790(2) 0.0178(7) Uani 1 1 d . . . . .
C120 C 0.41964(10) 0.48495(10) 0.5868(2) 0.0195(8) Uani 1 1 d . . . . .
H120 H 0.444326 0.491632 0.551588 0.023 Uiso 1 1 calc R . . . .
C121 C 0.38216(10) 0.47311(9) 0.5360(2) 0.0173(7) Uani 1 1 d . . . . .
H121 H 0.384976 0.473634 0.468932 0.021 Uiso 1 1 calc R . . . .
C122 C 0.34032(10) 0.44332(9) 0.5714(2) 0.0146(7) Uani 1 1 d . . . . .
C123 C 0.31651(10) 0.46556(10) 0.5802(2) 0.0162(7) Uani 1 1 d . . . . .
C124 C 0.27891(10) 0.44591(11) 0.6352(2) 0.0218(8) Uani 1 1 d . . . . .
H12A H 0.257700 0.423327 0.600462 0.026 Uiso 1 1 calc R . . . .
H12B H 0.269859 0.465462 0.646284 0.026 Uiso 1 1 calc R . . . .
C125 C 0.28446(11) 0.43039(10) 0.7249(2) 0.0194(8) Uani 1 1 d . . . . .
H12C H 0.258386 0.415883 0.756399 0.023 Uiso 1 1 calc R . . . .
H12D H 0.303049 0.453224 0.763086 0.023 Uiso 1 1 calc R . . . .
C126 C 0.31860(10) 0.41190(10) 0.4951(2) 0.0179(7) Uani 1 1 d . . . . .
H12E H 0.336258 0.401552 0.475339 0.022 Uiso 1 1 calc R . . . .
H12F H 0.294007 0.389102 0.520420 0.022 Uiso 1 1 calc R . . . .
C127 C 0.30711(11) 0.42752(11) 0.4129(2) 0.0228(8) Uani 1 1 d . . . . .
H12G H 0.284121 0.431281 0.427121 0.027 Uiso 1 1 calc R . . . .
H12H H 0.329900 0.453606 0.393761 0.027 Uiso 1 1 calc R . . . .
C128 C 0.29286(11) 0.41358(11) 0.2582(2) 0.0258(8) Uani 1 1 d . . . . .
H12I H 0.280341 0.430345 0.267127 0.031 Uiso 1 1 calc R . . . .
H12J H 0.274741 0.390635 0.219619 0.031 Uiso 1 1 calc R . . . .
C129 C 0.33246(11) 0.43811(10) 0.2098(2) 0.0228(8) Uani 1 1 d . . . . .
C130 C 0.36712(11) 0.43851(11) 0.2377(3) 0.0261(9) Uani 1 1 d . . . . .
H130 H 0.366730 0.424795 0.291238 0.031 Uiso 1 1 calc R . . . .
C131 C 0.40201(12) 0.45861(11) 0.1885(3) 0.0293(9) Uani 1 1 d . . . . .
H131 H 0.425463 0.458697 0.208526 0.035 Uiso 1 1 calc R . . . .
C132 C 0.40314(12) 0.47863(12) 0.1104(3) 0.0329(10) Uani 1 1 d . . . . .
H132 H 0.427148 0.492186 0.076280 0.039 Uiso 1 1 calc R . . . .
C133 C 0.36898(13) 0.47874(12) 0.0822(3) 0.0352(10) Uani 1 1 d . . . . .
H133 H 0.369557 0.492569 0.028763 0.042 Uiso 1 1 calc R . . . .
C134 C 0.33392(12) 0.45874(11) 0.1318(3) 0.0289(9) Uani 1 1 d . . . . .
H134 H 0.310652 0.459138 0.112298 0.035 Uiso 1 1 calc R . . . .
C135 C 0.35372(10) 0.39074(10) 0.6394(2) 0.0194(8) Uani 1 1 d . . . . .
H13D H 0.361991 0.382954 0.694635 0.029 Uiso 1 1 calc GR . . . .
H13E H 0.375911 0.401771 0.596179 0.029 Uiso 1 1 calc GR . . . .
H13F H 0.330629 0.367189 0.613111 0.029 Uiso 1 1 calc GR . . . .
C136 C 0.24374(11) 0.31273(10) 0.8078(2) 0.0222(8) Uani 1 1 d . . . . .
H13G H 0.221143 0.295907 0.848526 0.027 Uiso 1 1 calc R . . . .
H13H H 0.263907 0.304114 0.813331 0.027 Uiso 1 1 calc R . . . .
C137 C 0.22880(10) 0.30707(10) 0.7114(3) 0.0209(8) Uani 1 1 d . . . . .
C138 C 0.24961(10) 0.30195(10) 0.6429(2) 0.0204(8) Uani 1 1 d . . . . .
H138 H 0.271870 0.298734 0.657031 0.024 Uiso 1 1 calc R . . . .
C139 C 0.23900(10) 0.30132(10) 0.5531(3) 0.0216(8) Uani 1 1 d . . . . .
H139 H 0.254048 0.298083 0.506556 0.026 Uiso 1 1 calc R . . . .
C140 C 0.20613(11) 0.30548(10) 0.5324(3) 0.0247(8) Uani 1 1 d . . . . .
C141 C 0.21668(12) 0.30495(13) 0.3750(3) 0.0346(10) Uani 1 1 d . . . . .
H14A H 0.205760 0.307755 0.317589 0.052 Uiso 1 1 calc GR . . . .
H14B H 0.216043 0.279229 0.376249 0.052 Uiso 1 1 calc GR . . . .
H14C H 0.244385 0.326814 0.381414 0.052 Uiso 1 1 calc GR . . . .
C142 C 0.18393(11) 0.30938(11) 0.6021(3) 0.0291(9) Uani 1 1 d . . . . .
H142 H 0.160905 0.311371 0.588485 0.035 Uiso 1 1 calc R . . . .
C143 C 0.19525(11) 0.31035(10) 0.6897(3) 0.0247(8) Uani 1 1 d . . . . .
H143 H 0.180113 0.313286 0.736522 0.030 Uiso 1 1 calc R . . . .
C144 C 0.25831(11) 0.34505(10) 1.0182(2) 0.0198(8) Uani 1 1 d . . . . .
C145 C 0.22889(11) 0.31344(10) 1.0672(2) 0.0232(8) Uani 1 1 d . . . . .
H145 H 0.201586 0.301609 1.049863 0.028 Uiso 1 1 calc R . . . .
C146 C 0.23955(11) 0.29921(11) 1.1417(3) 0.0267(9) Uani 1 1 d . . . . .
H146 H 0.219392 0.277394 1.175058 0.032 Uiso 1 1 calc R . . . .
C147 C 0.27924(11) 0.31639(11) 1.1683(2) 0.0245(8) Uani 1 1 d . . . . .
C148 C 0.30833(11) 0.34806(11) 1.1176(2) 0.0233(8) Uani 1 1 d . . . . .
H148 H 0.335621 0.359977 1.135180 0.028 Uiso 1 1 calc R . . . .
C149 C 0.29849(11) 0.36255(10) 1.0426(2) 0.0233(8) Uani 1 1 d . . . . .
H149 H 0.318664 0.383958 1.008350 0.028 Uiso 1 1 calc R . . . .
C150 C 0.29127(12) 0.30297(14) 1.2522(3) 0.0404(11) Uani 1 1 d . . . . .
H15C H 0.302387 0.324824 1.296275 0.061 Uiso 1 1 calc GR . . . .
H15D H 0.311508 0.295648 1.236916 0.061 Uiso 1 1 calc GR . . . .
H15E H 0.267726 0.279705 1.277972 0.061 Uiso 1 1 calc GR . . . .
C151 C 0.2483(3) 0.2143(3) 0.6885(9) 0.0184(13) Uani 0.385(3) 1 d . . P A 2
H151 H 0.228323 0.219689 0.710647 0.022 Uiso 0.385(3) 1 calc R . P A 2
C1A C 0.3950(5) 0.1951(7) 0.7662(19) 0.040(2) Uani 0.385(3) 1 d . U P A 2
H1AC H 0.390494 0.168698 0.784036 0.060 Uiso 0.385(3) 1 calc GR . P A 2
H1AD H 0.401956 0.199501 0.702078 0.060 Uiso 0.385(3) 1 calc GR . P A 2
H1AE H 0.370654 0.196461 0.776859 0.060 Uiso 0.385(3) 1 calc GR . P A 2

loop_
_atom_site_aniso_label
_atom_site_aniso_U_11
_atom_site_aniso_U_22
_atom_site_aniso_U_33
_atom_site_aniso_U_23
_atom_site_aniso_U_13
_atom_site_aniso_U_12
S1 0.0164(4) 0.0222(5) 0.0202(5) 0.0010(4) 0.0005(4) 0.0078(4)
O1 0.0264(14) 0.0211(13) 0.0244(14) 0.0022(11) 0.0009(11) 0.0128(11)
O2 0.0182(13) 0.0395(16) 0.0264(14) -0.0011(12) 0.0005(11) 0.0132(12)
O5 0.0228(14) 0.0390(16) 0.0284(15) -0.0036(12) -0.0022(12) 0.0191(13)
O6 0.0251(14) 0.0224(13) 0.0268(14) -0.0012(11) -0.0010(11) 0.0132(11)
O7 0.0308(15) 0.0242(14) 0.0282(15) -0.0069(12) -0.0001(12) 0.0158(12)
O8 0.0325(15) 0.0399(16) 0.0189(14) -0.0003(12) 0.0029(12) 0.0191(13)
O3 0.028(2) 0.047(2) 0.021(2) 0.0062(19) 0.0081(18) 0.0169(19)
N1 0.0165(15) 0.0153(15) 0.0237(17) 0.0009(13) -0.0004(13) 0.0019(13)
O4 0.028(2) 0.047(2) 0.021(2) 0.0062(19) 0.0081(18) 0.0169(19)
C15 0.0169(18) 0.0157(17) 0.0204(19) 0.0005(14) 0.0000(15) 0.0075(15)
C16 0.0202(18) 0.0155(17) 0.0149(18) 0.0023(14) 0.0014(14) 0.0082(15)
C17 0.0224(19) 0.0190(18) 0.0153(18) 0.0004(14) 0.0004(14) 0.0130(16)
C18 0.0205(18) 0.0246(19) 0.0170(18) 0.0039(15) 0.0015(15) 0.0140(16)
C19 0.0213(19) 0.0218(19) 0.025(2) 0.0036(16) 0.0013(16) 0.0120(16)
C20 0.0229(19) 0.027(2) 0.025(2) -0.0067(16) -0.0082(16) 0.0163(17)
C21 0.029(2) 0.028(2) 0.0159(18) 0.0013(16) -0.0015(16) 0.0184(18)
C22 0.0245(19) 0.0196(18) 0.0154(18) -0.0002(15) -0.0004(15) 0.0125(16)
C23 0.0222(19) 0.0220(19) 0.0175(19) 0.0028(16) 0.0057(15) 0.0110(16)
C24 0.025(2) 0.026(2) 0.026(2) -0.0013(17) 0.0007(16) 0.0191(17)
C25 0.0181(18) 0.0222(19) 0.0210(19) 0.0020(15) 0.0001(15) 0.0102(16)
C26 0.035(2) 0.025(2) 0.022(2) 0.0034(17) 0.0023(17) 0.0168(18)
C27 0.036(2) 0.030(2) 0.020(2) 0.0059(17) 0.0059(18) 0.0168(19)
C28 0.035(2) 0.023(2) 0.020(2) 0.0058(16) 0.0070(17) 0.0173(18)
C29 0.037(2) 0.0165(18) 0.0168(19) 0.0099(15) 0.0090(16) 0.0128(17)
C30 0.038(2) 0.023(2) 0.021(2) 0.0114(16) 0.0101(18) 0.0169(18)
C31 0.035(2) 0.025(2) 0.035(2) 0.0058(18) 0.0026(19) 0.0171(19)
C32 0.045(3) 0.030(2) 0.034(2) -0.0015(19) -0.004(2) 0.021(2)
C33 0.050(3) 0.030(2) 0.025(2) -0.0045(18) 0.003(2) 0.020(2)
C34 0.034(2) 0.025(2) 0.026(2) 0.0045(17) 0.0080(18) 0.0142(18)
C35 0.033(2) 0.027(2) 0.022(2) 0.0006(16) -0.0021(16) 0.0213(18)
C1 0.024(2) 0.0171(18) 0.022(2) 0.0010(15) 0.0009(16) 0.0059(16)
C2 0.018(6) 0.0137(19) 0.024(3) -0.0011(19) 0.007(5) 0.005(5)
C5 0.020(3) 0.017(2) 0.022(3) 0.001(2) -0.001(3) 0.007(2)
C6 0.029(4) 0.060(5) 0.022(3) 0.003(3) 0.009(3) 0.017(3)
C7 0.015(3) 0.029(3) 0.027(4) 0.003(3) 0.000(3) 0.009(3)
C36 0.0183(18) 0.0218(19) 0.0176(19) 0.0032(15) 0.0024(15) 0.0103(16)
C37 0.0153(18) 0.025(2) 0.030(2) 0.0008(17) 0.0017(16) 0.0037(16)
C38 0.023(2) 0.030(2) 0.028(2) -0.0076(18) -0.0064(17) 0.0089(18)
C39 0.027(2) 0.0200(19) 0.026(2) 0.0047(16) 0.0029(17) 0.0128(17)
C40 0.0162(18) 0.0199(18) 0.027(2) 0.0080(16) 0.0039(16) 0.0092(15)
C41 0.0183(18) 0.0201(18) 0.023(2) 0.0044(16) -0.0016(16) 0.0071(15)
C42 0.028(2) 0.036(2) 0.034(2) -0.0083(19) 0.0016(18) 0.0144(19)
C3 0.019(3) 0.014(3) 0.022(2) -0.001(2) 0.002(4) 0.009(3)
C4 0.022(3) 0.014(2) 0.024(3) 0.004(2) 0.001(3) 0.008(2)
C8 0.014(4) 0.030(3) 0.020(4) 0.006(3) -0.006(3) 0.007(2)
C9 0.018(6) 0.0137(19) 0.024(3) -0.0011(19) 0.007(5) 0.005(5)
C13 0.029(4) 0.060(5) 0.022(3) 0.003(3) 0.009(3) 0.017(3)
C10 0.014(4) 0.030(3) 0.020(4) 0.006(3) -0.006(3) 0.007(2)
C11 0.015(3) 0.029(3) 0.027(4) 0.003(3) 0.000(3) 0.009(3)
C12 0.020(3) 0.017(2) 0.022(3) 0.001(2) -0.001(3) 0.007(2)
C14 0.022(3) 0.014(2) 0.024(3) 0.004(2) 0.001(3) 0.008(2)
S2 0.0153(4) 0.0166(4) 0.0134(4) 0.0008(3) 0.0016(3) 0.0081(4)
O9 0.0162(12) 0.0238(13) 0.0201(13) 0.0011(11) 0.0034(10) 0.0064(11)
O10 0.0319(14) 0.0210(13) 0.0194(13) -0.0005(11) -0.0005(11) 0.0169(12)
O11 0.0289(14) 0.0220(14) 0.0295(15) -0.0053(12) -0.0027(12) 0.0166(12)
O12 0.0189(13) 0.0197(13) 0.0302(15) -0.0059(11) -0.0067(11) 0.0111(11)
O13 0.0292(15) 0.0282(14) 0.0350(16) -0.0171(13) -0.0192(13) 0.0173(12)
O14 0.0390(16) 0.0351(15) 0.0146(13) -0.0077(11) -0.0066(11) 0.0273(13)
O15 0.0535(18) 0.0329(15) 0.0188(14) 0.0015(12) 0.0097(13) 0.0284(15)
N2 0.0124(14) 0.0206(15) 0.0154(15) 0.0014(12) 0.0008(12) 0.0093(12)
C43 0.0174(18) 0.0191(18) 0.0138(17) -0.0006(14) -0.0007(14) 0.0099(15)
C44 0.0130(16) 0.0160(17) 0.0152(17) 0.0000(14) -0.0024(14) 0.0080(14)
C45 0.0172(17) 0.0139(17) 0.0129(17) -0.0031(13) -0.0022(14) 0.0087(14)
C46 0.0182(18) 0.0184(17) 0.0164(18) -0.0011(14) -0.0008(14) 0.0111(15)
C47 0.0140(17) 0.0182(18) 0.0231(19) -0.0019(15) -0.0001(15) 0.0083(15)
C48 0.0228(19) 0.0193(19) 0.024(2) 0.0002(16) -0.0046(16) 0.0128(16)
C49 0.0243(19) 0.0216(19) 0.0183(18) -0.0046(15) -0.0059(15) 0.0129(16)
C50 0.0206(18) 0.0200(18) 0.0165(18) -0.0034(14) -0.0051(14) 0.0132(15)
C51 0.0200(19) 0.0233(19) 0.024(2) -0.0106(16) -0.0039(16) 0.0140(16)
C52 0.025(2) 0.0165(18) 0.035(2) -0.0083(17) -0.0121(17) 0.0118(16)
C53 0.0189(18) 0.0134(17) 0.0238(19) 0.0010(15) -0.0046(15) 0.0085(15)
C54 0.027(2) 0.028(2) 0.0147(18) -0.0045(15) -0.0053(15) 0.0164(17)
C55 0.032(2) 0.033(2) 0.0172(19) -0.0042(16) -0.0029(16) 0.0223(18)
C56 0.027(2) 0.028(2) 0.0152(18) -0.0063(16) -0.0017(15) 0.0167(17)
C57 0.0135(17) 0.027(2) 0.0146(18) 0.0016(15) 0.0051(14) 0.0087(15)
C58 0.0202(19) 0.0232(19) 0.0172(19) 0.0003(15) 0.0007(15) 0.0086(16)
C59 0.028(2) 0.022(2) 0.028(2) 0.0043(17) 0.0038(17) 0.0117(17)
C60 0.023(2) 0.033(2) 0.024(2) 0.0080(18) -0.0004(17) 0.0118(18)
C61 0.023(2) 0.035(2) 0.0170(19) -0.0019(17) -0.0028(16) 0.0102(18)
C62 0.0216(19) 0.030(2) 0.0175(19) -0.0016(16) 0.0011(16) 0.0140(17)
C63 0.0184(18) 0.0167(17) 0.0177(18) -0.0013(14) -0.0031(14) 0.0084(15)
C64 0.0111(17) 0.0249(19) 0.0181(18) 0.0003(15) -0.0005(14) 0.0054(15)
C65 0.0088(16) 0.0194(18) 0.0184(18) -0.0015(15) -0.0036(14) 0.0038(14)
C66 0.0124(17) 0.0155(17) 0.0221(19) -0.0026(15) -0.0002(14) 0.0040(14)
C67 0.0171(17) 0.0147(17) 0.0220(19) 0.0040(15) 0.0036(15) 0.0052(15)
C68 0.0211(19) 0.025(2) 0.0166(19) -0.0005(15) 0.0042(15) 0.0122(16)
C69 0.051(3) 0.038(2) 0.019(2) 0.0056(18) 0.0097(19) 0.027(2)
C70 0.0231(19) 0.0186(19) 0.027(2) -0.0026(16) 0.0028(16) 0.0109(16)
C71 0.0159(17) 0.0205(18) 0.0209(19) 0.0039(15) -0.0011(15) 0.0081(15)
C72 0.0178(17) 0.0158(17) 0.0115(17) 0.0015(13) 0.0034(14) 0.0073(14)
C73 0.0149(17) 0.0198(18) 0.0176(18) 0.0038(14) 0.0008(14) 0.0099(15)
C74 0.0231(19) 0.0167(17) 0.0190(18) 0.0041(15) 0.0041(15) 0.0130(16)
C75 0.029(2) 0.0213(19) 0.0169(18) 0.0032(15) 0.0014(16) 0.0142(17)
C76 0.031(2) 0.033(2) 0.023(2) -0.0023(17) -0.0072(17) 0.0226(19)
C77 0.030(2) 0.0252(19) 0.0199(19) 0.0016(16) 0.0008(16) 0.0212(17)
C78 0.048(3) 0.031(2) 0.027(2) -0.0076(18) -0.013(2) 0.023(2)
S3 0.0331(5) 0.0179(5) 0.0153(4) -0.0021(4) -0.0064(4) 0.0118(4)
O16 0.0315(14) 0.0267(14) 0.0197(13) -0.0024(11) -0.0053(11) 0.0166(12)
O17 0.0464(17) 0.0196(14) 0.0244(15) -0.0009(12) -0.0112(13) 0.0078(13)
O18 0.0385(17) 0.0173(14) 0.0358(17) -0.0022(12) -0.0009(14) 0.0047(13)
O19 0.0261(14) 0.0217(13) 0.0301(15) 0.0044(11) 0.0036(11) 0.0161(12)
O20 0.0219(13) 0.0312(15) 0.0271(14) 0.0026(12) -0.0058(12) 0.0147(12)
O21 0.0313(15) 0.0249(14) 0.0170(13) -0.0010(11) -0.0058(11) 0.0128(12)
O22 0.071(2) 0.0448(18) 0.0212(16) -0.0100(14) 0.0011(15) 0.0304(17)
N3 0.046(2) 0.0231(16) 0.0152(16) 0.0005(13) -0.0025(14) 0.0247(16)
C79 0.028(2) 0.0190(18) 0.0174(19) -0.0013(15) -0.0032(15) 0.0144(16)
C80 0.0228(18) 0.0161(17) 0.0138(17) -0.0005(14) 0.0001(14) 0.0115(15)
C81 0.0165(17) 0.0138(17) 0.0162(17) -0.0005(14) -0.0007(14) 0.0085(14)
C82 0.0228(19) 0.0182(18) 0.0186(18) 0.0019(15) 0.0019(15) 0.0113(16)
C83 0.025(2) 0.0148(18) 0.030(2) 0.0005(16) 0.0051(17) 0.0104(16)
C84 0.023(2) 0.0165(18) 0.031(2) 0.0076(16) 0.0070(17) 0.0096(16)
C85 0.0212(19) 0.0218(19) 0.0220(19) 0.0038(15) 0.0012(15) 0.0135(16)
C86 0.0174(17) 0.0163(17) 0.0143(17) 0.0011(14) -0.0002(14) 0.0100(15)
C87 0.0216(19) 0.0226(19) 0.0172(18) -0.0032(15) -0.0034(15) 0.0139(16)
C88 0.0168(18) 0.0217(19) 0.023(2) 0.0040(15) 0.0001(15) 0.0069(16)
C89 0.0218(18) 0.0166(17) 0.0160(18) 0.0042(14) 0.0011(15) 0.0079(15)
C90 0.0220(19) 0.0231(19) 0.0187(19) -0.0006(15) -0.0005(15) 0.0143(16)
C91 0.028(2) 0.0198(19) 0.0199(19) 0.0000(15) -0.0022(16) 0.0122(16)
C92 0.0222(19) 0.029(2) 0.0163(19) -0.0072(16) -0.0053(15) 0.0155(17)
C93 0.0237(19) 0.0260(19) 0.0160(18) -0.0023(15) 0.0018(15) 0.0194(17)
C94 0.0204(19) 0.033(2) 0.0205(19) -0.0019(17) 0.0000(15) 0.0182(17)
C95 0.027(2) 0.038(2) 0.035(2) 0.001(2) 0.0045(19) 0.0189(19)
C96 0.042(3) 0.039(2) 0.031(2) 0.007(2) 0.006(2) 0.028(2)
C97 0.047(3) 0.043(3) 0.023(2) -0.0005(19) -0.0043(19) 0.035(2)
C98 0.034(2) 0.031(2) 0.021(2) -0.0061(17) -0.0043(17) 0.0239(19)
C99 0.0158(17) 0.0207(18) 0.0211(19) 0.0015(15) -0.0004(15) 0.0091(15)
C100 0.051(3) 0.028(2) 0.0179(19) -0.0013(16) -0.0075(18) 0.029(2)
C101 0.030(2) 0.0181(18) 0.0205(19) -0.0032(15) -0.0061(16) 0.0175(17)
C102 0.0198(19) 0.0193(18) 0.034(2) -0.0046(16) -0.0080(16) 0.0130(16)
C103 0.0206(19) 0.0226(19) 0.034(2) 0.0031(17) 0.0077(17) 0.0131(16)
C104 0.037(2) 0.025(2) 0.020(2) -0.0053(16) -0.0022(17) 0.0218(18)
C105 0.050(7) 0.036(3) 0.029(3) -0.014(2) -0.017(6) 0.017(5)
C106 0.0221(19) 0.0189(19) 0.033(2) -0.0067(17) -0.0060(17) 0.0103(16)
C107 0.0208(19) 0.0183(18) 0.029(2) 0.0024(16) 0.0039(16) 0.0108(16)
C108 0.0238(19) 0.0197(18) 0.0123(17) -0.0023(14) -0.0041(14) 0.0118(16)
C109 0.0242(19) 0.0149(17) 0.0170(18) 0.0036(14) 0.0054(15) 0.0105(15)
C110 0.0136(17) 0.0180(18) 0.0199(19) -0.0018(14) 0.0019(14) 0.0061(15)
C111 0.0144(17) 0.0256(19) 0.0215(19) 0.0025(16) 0.0040(15) 0.0107(16)
C112 0.030(2) 0.022(2) 0.025(2) 0.0078(16) 0.0004(17) 0.0150(17)
C113 0.032(2) 0.0151(18) 0.023(2) 0.0003(15) -0.0036(17) 0.0104(16)
C114 0.024(2) 0.030(2) 0.027(2) 0.0061(17) -0.0054(17) 0.0114(17)
S4 0.0307(5) 0.0253(5) 0.0180(5) 0.0064(4) 0.0081(4) 0.0190(4)
O23 0.0294(15) 0.0495(18) 0.0256(15) 0.0135(13) 0.0100(12) 0.0267(14)
O24 0.0557(18) 0.0257(14) 0.0255(15) 0.0045(12) 0.0096(14) 0.0274(14)
O25 0.0206(13) 0.0281(14) 0.0276(15) 0.0005(12) -0.0023(11) 0.0140(12)
O26 0.0173(12) 0.0152(12) 0.0304(15) 0.0019(11) 0.0009(11) 0.0072(10)
O27 0.0266(14) 0.0180(13) 0.0230(14) 0.0052(11) 0.0023(11) 0.0124(11)
O28 0.0320(15) 0.0195(13) 0.0187(13) -0.0013(11) -0.0033(11) 0.0082(12)
O29 0.0338(16) 0.0394(16) 0.0286(16) -0.0032(13) -0.0049(13) 0.0213(14)
N4 0.0222(16) 0.0152(15) 0.0193(16) 0.0039(12) 0.0052(13) 0.0080(13)
C115 0.0217(18) 0.0173(18) 0.0190(18) 0.0029(15) 0.0032(15) 0.0107(15)
C116 0.0161(17) 0.0128(16) 0.0147(17) 0.0016(14) 0.0016(14) 0.0076(14)
C117 0.0167(17) 0.0137(17) 0.0177(18) 0.0028(14) 0.0046(14) 0.0086(15)
C118 0.0195(18) 0.0161(17) 0.0177(18) 0.0020(14) 0.0016(15) 0.0090(15)
C119 0.0197(18) 0.0118(17) 0.0215(19) -0.0006(14) -0.0004(15) 0.0077(15)
C120 0.0170(18) 0.0168(18) 0.0246(19) 0.0033(15) 0.0065(15) 0.0083(15)
C121 0.0218(18) 0.0137(17) 0.0160(18) 0.0037(14) 0.0031(14) 0.0085(15)
C122 0.0173(17) 0.0132(16) 0.0127(17) 0.0016(13) 0.0018(14) 0.0073(14)
C123 0.0204(18) 0.0132(17) 0.0139(17) -0.0002(14) -0.0012(14) 0.0076(15)
C124 0.0224(19) 0.0224(19) 0.027(2) 0.0073(16) 0.0063(16) 0.0161(16)
C125 0.0223(18) 0.0206(18) 0.0194(19) 0.0042(15) 0.0037(15) 0.0139(16)
C126 0.0212(18) 0.0136(17) 0.0190(18) 0.0003(14) 0.0027(15) 0.0087(15)
C127 0.029(2) 0.0213(19) 0.0196(19) 0.0011(15) 0.0010(16) 0.0138(17)
C128 0.029(2) 0.028(2) 0.0194(19) -0.0018(16) -0.0049(16) 0.0138(18)
C129 0.030(2) 0.0178(18) 0.021(2) -0.0038(15) -0.0030(16) 0.0119(16)
C130 0.036(2) 0.024(2) 0.023(2) -0.0016(16) -0.0033(17) 0.0184(18)
C131 0.028(2) 0.028(2) 0.035(2) -0.0054(18) -0.0046(18) 0.0159(18)
C132 0.032(2) 0.027(2) 0.037(3) 0.0037(19) 0.0067(19) 0.0120(18)
C133 0.042(3) 0.035(2) 0.028(2) 0.0100(19) -0.0001(19) 0.019(2)
C134 0.032(2) 0.029(2) 0.027(2) 0.0023(18) -0.0038(18) 0.0162(18)
C135 0.0236(19) 0.0173(18) 0.0210(19) 0.0021(15) 0.0035(15) 0.0131(16)
C136 0.026(2) 0.0152(18) 0.025(2) 0.0057(15) 0.0046(16) 0.0099(16)
C137 0.0216(19) 0.0118(17) 0.027(2) 0.0010(15) 0.0012(16) 0.0070(15)
C138 0.0173(18) 0.0145(17) 0.031(2) -0.0011(15) -0.0022(16) 0.0094(15)
C139 0.0200(19) 0.0177(18) 0.029(2) -0.0031(16) 0.0016(16) 0.0105(16)
C140 0.026(2) 0.0166(18) 0.030(2) -0.0038(16) -0.0054(17) 0.0095(16)
C141 0.030(2) 0.036(2) 0.030(2) -0.0023(19) -0.0008(19) 0.0113(19)
C142 0.024(2) 0.031(2) 0.040(2) -0.0048(18) -0.0030(18) 0.0190(18)
C143 0.0230(19) 0.0215(19) 0.034(2) -0.0019(17) 0.0042(17) 0.0146(17)
C144 0.029(2) 0.0183(18) 0.0150(18) 0.0009(15) 0.0049(15) 0.0145(16)
C145 0.0218(19) 0.0203(19) 0.024(2) 0.0042(16) 0.0036(16) 0.0079(16)
C146 0.027(2) 0.024(2) 0.027(2) 0.0101(17) 0.0073(17) 0.0113(17)
C147 0.024(2) 0.031(2) 0.0206(19) 0.0033(16) 0.0061(16) 0.0151(18)
C148 0.0238(19) 0.030(2) 0.0193(19) -0.0044(16) 0.0025(16) 0.0155(17)
C149 0.025(2) 0.0180(18) 0.023(2) 0.0021(15) 0.0090(16) 0.0085(16)
C150 0.032(2) 0.060(3) 0.035(2) 0.017(2) 0.009(2) 0.027(2)
C151 0.019(3) 0.014(3) 0.022(2) -0.001(2) 0.002(4) 0.009(3)
C1A 0.050(7) 0.036(3) 0.029(3) -0.014(2) -0.017(6) 0.017(5)

loop_
_atom_type_symbol
_atom_type_description
_atom_type_scat_dispersion_real
_atom_type_scat_dispersion_imag
_atom_type_scat_source
C C 0.0033 0.0016 'International Tables Vol C Tables 4.2.6.8 and 6.1.1.4'
H H 0.0000 0.0000 'International Tables Vol C Tables 4.2.6.8 and 6.1.1.4'
N N 0.0061 0.0033 'International Tables Vol C Tables 4.2.6.8 and 6.1.1.4'
O O 0.0106 0.0060 'International Tables Vol C Tables 4.2.6.8 and 6.1.1.4'
S S 0.1246 0.1234 'International Tables Vol C Tables 4.2.6.8 and 6.1.1.4'

loop_
_geom_angle_atom_site_label_1
_geom_angle_atom_site_label_2
_geom_angle_atom_site_label_3
_geom_angle
O1 S1 O2 119.30(16)
O1 S1 N1 107.02(15)
O1 S1 C36 108.87(16)
O2 S1 N1 107.55(15)
O2 S1 C36 106.98(16)
N1 S1 C36 106.45(16)
C21 O6 C20 61.9(2)
C27 O8 C28 112.8(3)
C5 O3 C6 115.9(5)
C15 N1 S1 122.0(2)
C15 N1 C1 117.4(3)
C1 N1 S1 115.4(2)
C12 O4 C13 115.8(9)
N1 C15 H15A 109.4
N1 C15 H15B 109.4
N1 C15 C16 111.0(3)
H15A C15 H15B 108.0
C16 C15 H15A 109.4
C16 C15 H15B 109.4
C15 C16 H16 106.5
C15 C16 C17 113.5(3)
C17 C16 H16 106.5
C25 C16 C15 110.2(3)
C25 C16 H16 106.5
C25 C16 C17 113.1(3)
C16 C17 C18 110.9(3)
C16 C17 C22 111.1(3)
C18 C17 C22 109.1(3)
C35 C17 C16 109.5(3)
C35 C17 C18 106.8(3)
C35 C17 C22 109.3(3)
C17 C18 H18A 110.0
C17 C18 H18B 110.0
H18A C18 H18B 108.4
C19 C18 C17 108.6(3)
C19 C18 H18A 110.0
C19 C18 H18B 110.0
O5 C19 C18 124.2(3)
O5 C19 C20 121.4(3)
C20 C19 C18 114.2(3)
O6 C20 C19 113.3(3)
O6 C20 H20 117.7
O6 C20 C21 59.0(2)
C19 C20 H20 117.7
C21 C20 C19 117.9(3)
C21 C20 H20 117.7
O6 C21 C20 59.1(2)
O6 C21 H21 115.6
O6 C21 C22 115.8(3)
C20 C21 H21 115.6
C20 C21 C22 123.0(3)
C22 C21 H21 115.6
C21 C22 C17 112.4(3)
C21 C22 C23 107.6(3)
C21 C22 C26 108.9(3)
C23 C22 C17 113.2(3)
C23 C22 C26 104.8(3)
C26 C22 C17 109.6(3)
O7 C23 C22 120.7(3)
O7 C23 C24 121.4(3)
C24 C23 C22 117.7(3)
C23 C24 H24A 109.0
C23 C24 H24B 109.0
C23 C24 C25 112.9(3)
H24A C24 H24B 107.8
C25 C24 H24A 109.0
C25 C24 H24B 109.0
C16 C25 H25A 109.4
C16 C25 H25B 109.4
C24 C25 C16 111.0(3)
C24 C25 H25A 109.4
C24 C25 H25B 109.4
H25A C25 H25B 108.0
C22 C26 H26A 107.7
C22 C26 H26B 107.7
H26A C26 H26B 107.1
C27 C26 C22 118.4(3)
C27 C26 H26A 107.7
C27 C26 H26B 107.7
O8 C27 C26 109.4(3)
O8 C27 H27A 109.8
O8 C27 H27B 109.8
C26 C27 H27A 109.8
C26 C27 H27B 109.8
H27A C27 H27B 108.2
O8 C28 H28A 109.8
O8 C28 H28B 109.8
O8 C28 C29 109.6(3)
H28A C28 H28B 108.2
C29 C28 H28A 109.8
C29 C28 H28B 109.8
C30 C29 C28 121.7(3)
C30 C29 C34 119.1(4)
C34 C29 C28 119.2(3)
C29 C30 H30 119.6
C31 C30 C29 120.8(4)
C31 C30 H30 119.6
C30 C31 H31 119.9
C32 C31 C30 120.1(4)
C32 C31 H31 119.9
C31 C32 H32 120.3
C31 C32 C33 119.4(4)
C33 C32 H32 120.3
C32 C33 H33 119.7
C34 C33 C32 120.5(4)
C34 C33 H33 119.7
C29 C34 H34 120.0
C33 C34 C29 120.0(4)
C33 C34 H34 120.0
C17 C35 H35A 109.5
C17 C35 H35B 109.5
C17 C35 H35C 109.5
H35A C35 H35B 109.5
H35A C35 H35C 109.5
H35B C35 H35C 109.5
N1 C1 H1AA 109.4
N1 C1 H1AB 109.4
N1 C1 H1BC 110.0
N1 C1 H1BD 110.0
N1 C1 C2 111.4(6)
N1 C1 C9 108.6(10)
H1AA C1 H1AB 108.0
H1BC C1 H1BD 108.4
C2 C1 H1AA 109.4
C2 C1 H1AB 109.4
C9 C1 H1BC 110.0
C9 C1 H1BD 110.0
C3 C2 C1 123.5(8)
C3 C2 C8 117.3(12)
C8 C2 C1 118.9(8)
O3 C5 C7 125.4(6)
O3 C5 C4 114.7(5)
C4 C5 C7 119.9(6)
O3 C6 H6A 109.5
O3 C6 H6B 109.5
O3 C6 H6C 109.5
H6A C6 H6B 109.5
H6A C6 H6C 109.5
H6B C6 H6C 109.5
C5 C7 H7 120.6
C8 C7 C5 118.7(7)
C8 C7 H7 120.6
C37 C36 S1 120.1(3)
C37 C36 C41 121.1(3)
C41 C36 S1 118.8(3)
C36 C37 H37 120.5
C36 C37 C38 119.1(3)
C38 C37 H37 120.5
C37 C38 H38 119.2
C37 C38 C39 121.6(4)
C39 C38 H38 119.2
C38 C39 C40 117.9(3)
C38 C39 C42 122.2(3)
C40 C39 C42 119.8(3)
C39 C40 H40 119.3
C41 C40 C39 121.4(3)
C41 C40 H40 119.3
C36 C41 C40 118.8(3)
C36 C41 H41 120.6
C40 C41 H41 120.6
C39 C42 H42A 109.5
C39 C42 H42B 109.5
C39 C42 H42C 109.5
H42A C42 H42B 109.5
H42A C42 H42C 109.5
H42B C42 H42C 109.5
C2 C3 H3 119.4
C4 C3 C2 121.2(8)
C4 C3 H3 119.4
C5 C4 H4 119.8
C3 C4 C5 120.3(6)
C3 C4 H4 119.8
C2 C8 H8 118.7
C7 C8 C2 122.5(8)
C7 C8 H8 118.7
C10 C9 C1 121.6(18)
C151 C9 C1 115.3(14)
C151 C9 C10 123(2)
O4 C13 H13A 109.5
O4 C13 H13B 109.5
O4 C13 H13C 109.5
H13A C13 H13B 109.5
H13A C13 H13C 109.5
H13B C13 H13C 109.5
C9 C10 H10 120.5
C9 C10 C11 119.0(15)
C11 C10 H10 120.5
C10 C11 H11 120.9
C10 C11 C12 118.2(10)
C12 C11 H11 120.9
O4 C12 C11 113.6(10)
C14 C12 O4 124.1(11)
C14 C12 C11 122.3(11)
C12 C14 H14 120.7
C12 C14 C151 118.7(10)
C151 C14 H14 120.7
O9 S2 N2 107.04(14)
O9 S2 C72 109.24(15)
O10 S2 O9 119.10(15)
O10 S2 N2 107.16(14)
O10 S2 C72 106.91(15)
N2 S2 C72 106.78(15)
C49 O12 C48 62.1(2)
C56 O14 C55 112.4(3)
C68 O15 C69 117.5(3)
C43 N2 S2 119.5(2)
C64 N2 S2 114.4(2)
C64 N2 C43 116.7(3)
N2 C43 H43A 109.4
N2 C43 H43B 109.4
N2 C43 C44 111.2(3)
H43A C43 H43B 108.0
C44 C43 H43A 109.4
C44 C43 H43B 109.4
C43 C44 H44 106.9
C43 C44 C45 112.5(3)
C45 C44 H44 106.9
C53 C44 C43 110.6(3)
C53 C44 H44 106.9
C53 C44 C45 112.7(3)
C44 C45 C50 110.8(3)
C46 C45 C44 110.6(3)
C46 C45 C50 109.3(3)
C63 C45 C44 109.1(3)
C63 C45 C46 107.1(3)
C63 C45 C50 109.8(3)
C45 C46 H46A 109.9
C45 C46 H46B 109.9
H46A C46 H46B 108.3
C47 C46 C45 108.9(3)
C47 C46 H46A 109.9
C47 C46 H46B 109.9
O11 C47 C46 124.0(3)
O11 C47 C48 121.9(3)
C48 C47 C46 113.9(3)
O12 C48 C47 113.6(3)
O12 C48 H48 117.6
O12 C48 C49 58.6(2)
C47 C48 H48 117.6
C47 C48 C49 118.2(3)
C49 C48 H48 117.6
O12 C49 C48 59.2(2)
O12 C49 H49 115.5
O12 C49 C50 116.2(3)
C48 C49 H49 115.5
C48 C49 C50 123.0(3)
C50 C49 H49 115.5
C49 C50 C45 112.1(3)
C49 C50 C51 106.9(3)
C49 C50 C54 108.7(3)
C51 C50 C45 113.6(3)
C51 C50 C54 105.1(3)
C54 C50 C45 110.1(3)
O13 C51 C50 120.7(3)
O13 C51 C52 121.4(3)
C52 C51 C50 117.6(3)
C51 C52 H52A 109.0
C51 C52 H52B 109.0
C51 C52 C53 113.0(3)
H52A C52 H52B 107.8
C53 C52 H52A 109.0
C53 C52 H52B 109.0
C44 C53 H53A 109.7
C44 C53 H53B 109.7
C52 C53 C44 109.9(3)
C52 C53 H53A 109.7
C52 C53 H53B 109.7
H53A C53 H53B 108.2
C50 C54 H54A 107.5
C50 C54 H54B 107.5
H54A C54 H54B 107.0
C55 C54 C50 119.3(3)
C55 C54 H54A 107.5
C55 C54 H54B 107.5
O14 C55 C54 109.2(3)
O14 C55 H55A 109.8
O14 C55 H55B 109.8
C54 C55 H55A 109.8
C54 C55 H55B 109.8
H55A C55 H55B 108.3
O14 C56 H56A 109.8
O14 C56 H56B 109.8
O14 C56 C57 109.5(3)
H56A C56 H56B 108.2
C57 C56 H56A 109.8
C57 C56 H56B 109.8
C58 C57 C56 121.9(3)
C58 C57 C62 118.9(3)
C62 C57 C56 119.2(3)
C57 C58 H58 119.9
C59 C58 C57 120.2(3)
C59 C58 H58 119.9
C58 C59 H59 119.7
C60 C59 C58 120.7(4)
C60 C59 H59 119.7
C59 C60 H60 120.4
C59 C60 C61 119.1(4)
C61 C60 H60 120.4
C60 C61 H61 119.7
C62 C61 C60 120.7(4)
C62 C61 H61 119.7
C57 C62 H62 119.8
C61 C62 C57 120.3(3)
C61 C62 H62 119.8
C45 C63 H63A 109.5
C45 C63 H63B 109.5
C45 C63 H63C 109.5
H63A C63 H63B 109.5
H63A C63 H63C 109.5
H63B C63 H63C 109.5
N2 C64 H64A 109.4
N2 C64 H64B 109.4
N2 C64 C65 111.2(3)
H64A C64 H64B 108.0
C65 C64 H64A 109.4
C65 C64 H64B 109.4
C66 C65 C64 120.6(3)
C66 C65 C71 118.3(3)
C71 C65 C64 120.9(3)
C65 C66 H66 119.3
C65 C66 C67 121.5(3)
C67 C66 H66 119.3
C66 C67 H67 120.4
C66 C67 C68 119.2(3)
C68 C67 H67 120.4
O15 C68 C67 124.1(3)
O15 C68 C70 116.2(3)
C70 C68 C67 119.7(3)
O15 C69 H69A 109.5
O15 C69 H69B 109.5
O15 C69 H69C 109.5
H69A C69 H69B 109.5
H69A C69 H69C 109.5
H69B C69 H69C 109.5
C68 C70 H70 119.8
C71 C70 C68 120.4(3)
C71 C70 H70 119.8
C65 C71 H71 119.5
C70 C71 C65 120.9(3)
C70 C71 H71 119.5
C73 C72 S2 119.1(3)
C77 C72 S2 119.8(3)
C77 C72 C73 121.1(3)
C72 C73 H73 120.7
C74 C73 C72 118.6(3)
C74 C73 H73 120.7
C73 C74 H74 119.1
C73 C74 C75 121.8(3)
C75 C74 H74 119.1
C74 C75 C76 117.9(3)
C74 C75 C78 120.6(3)
C76 C75 C78 121.5(3)
C75 C76 H76 119.3
C77 C76 C75 121.4(3)
C77 C76 H76 119.3
C72 C77 H77 120.4
C76 C77 C72 119.2(3)
C76 C77 H77 120.4
C75 C78 H78A 109.5
C75 C78 H78B 109.5
C75 C78 H78C 109.5
H78A C78 H78B 109.5
H78A C78 H78C 109.5
H78B C78 H78C 109.5
O16 S3 N3 106.69(15)
O16 S3 C108 108.19(15)
O17 S3 O16 118.92(17)
O17 S3 N3 108.26(16)
O17 S3 C108 106.29(16)
N3 S3 C108 108.11(16)
C85 O19 C84 61.7(2)
C92 O21 C91 112.3(3)
C104 O22 C105 112.9(6)
C1A O22 C104 124.6(13)
C79 N3 S3 121.6(2)
C79 N3 C100 119.1(3)
C100 N3 S3 116.3(2)
N3 C79 H79A 109.1
N3 C79 H79B 109.1
N3 C79 C80 112.5(3)
H79A C79 H79B 107.8
C80 C79 H79A 109.1
C80 C79 H79B 109.1
C79 C80 H80 106.8
C79 C80 C81 112.0(3)
C81 C80 H80 106.8
C89 C80 C79 111.9(3)
C89 C80 H80 106.8
C89 C80 C81 112.1(3)
C80 C81 C86 111.0(3)
C82 C81 C80 111.1(3)
C82 C81 C86 108.7(3)
C99 C81 C80 108.9(3)
C99 C81 C82 107.4(3)
C99 C81 C86 109.6(3)
C81 C82 H82A 109.9
C81 C82 H82B 109.9
H82A C82 H82B 108.3
C83 C82 C81 108.8(3)
C83 C82 H82A 109.9
C83 C82 H82B 109.9
O18 C83 C82 123.5(3)
O18 C83 C84 122.5(3)
C84 C83 C82 113.8(3)
O19 C84 C83 113.0(3)
O19 C84 H84 117.6
O19 C84 C85 58.9(2)
C83 C84 H84 117.6
C85 C84 C83 118.6(3)
C85 C84 H84 117.6
O19 C85 C84 59.3(2)
O19 C85 H85 115.3
O19 C85 C86 116.8(3)
C84 C85 H85 115.3
C84 C85 C86 123.0(3)
C86 C85 H85 115.3
C85 C86 C81 111.7(3)
C85 C86 C87 108.1(3)
C85 C86 C90 109.1(3)
C87 C86 C81 112.6(3)
C87 C86 C90 105.3(3)
C90 C86 C81 109.8(3)
O20 C87 C86 120.4(3)
O20 C87 C88 121.2(3)
C88 C87 C86 118.2(3)
C87 C88 H88A 108.9
C87 C88 H88B 108.9
C87 C88 C89 113.4(3)
H88A C88 H88B 107.7
C89 C88 H88A 108.9
C89 C88 H88B 108.9
C80 C89 C88 110.8(3)
C80 C89 H89A 109.5
C80 C89 H89B 109.5
C88 C89 H89A 109.5
C88 C89 H89B 109.5
H89A C89 H89B 108.1
C86 C90 H90A 107.6
C86 C90 H90B 107.6
H90A C90 H90B 107.0
C91 C90 C86 118.9(3)
C91 C90 H90A 107.6
C91 C90 H90B 107.6
O21 C91 C90 109.6(3)
O21 C91 H91A 109.7
O21 C91 H91B 109.7
C90 C91 H91A 109.7
C90 C91 H91B 109.7
H91A C91 H91B 108.2
O21 C92 H92A 109.7
O21 C92 H92B 109.7
O21 C92 C93 109.9(3)
H92A C92 H92B 108.2
C93 C92 H92A 109.7
C93 C92 H92B 109.7
C94 C93 C92 121.9(3)
C98 C93 C92 119.3(3)
C98 C93 C94 118.9(3)
C93 C94 H94 119.9
C95 C94 C93 120.2(4)
C95 C94 H94 119.9
C94 C95 H95 119.6
C96 C95 C94 120.7(4)
C96 C95 H95 119.6
C95 C96 H96 120.3
C95 C96 C97 119.4(4)
C97 C96 H96 120.3
C96 C97 H97 119.9
C96 C97 C98 120.1(4)
C98 C97 H97 119.9
C93 C98 H98 119.7
C97 C98 C93 120.7(4)
C97 C98 H98 119.7
C81 C99 H99A 109.5
C81 C99 H99B 109.5
C81 C99 H99C 109.5
H99A C99 H99B 109.5
H99A C99 H99C 109.5
H99B C99 H99C 109.5
N3 C100 H10A 109.7
N3 C100 H10B 109.7
N3 C100 C101 110.0(3)
H10A C100 H10B 108.2
C101 C100 H10A 109.7
C101 C100 H10B 109.7
C102 C101 C100 120.0(3)
C102 C101 C107 119.0(3)
C107 C101 C100 120.5(3)
C101 C102 H102 120.0
C103 C102 C101 120.0(3)
C103 C102 H102 120.0
C102 C103 H103 119.5
C102 C103 C104 121.0(4)
C104 C103 H103 119.5
O22 C104 C103 115.7(4)
O22 C104 C106 124.7(4)
C103 C104 C106 119.6(3)
O22 C105 H10C 109.5
O22 C105 H10D 109.5
O22 C105 H10E 109.5
H10C C105 H10D 109.5
H10C C105 H10E 109.5
H10D C105 H10E 109.5
C104 C106 H106 120.5
C107 C106 C104 119.1(3)
C107 C106 H106 120.5
C101 C107 H107 119.4
C106 C107 C101 121.2(3)
C106 C107 H107 119.4
C109 C108 S3 119.5(3)
C109 C108 C113 120.6(3)
C113 C108 S3 119.9(3)
C108 C109 H109 120.4
C108 C109 C110 119.1(3)
C110 C109 H109 120.4
C109 C110 H110 119.3
C109 C110 C111 121.4(3)
C111 C110 H110 119.3
C110 C111 C114 120.1(3)
C112 C111 C110 118.1(3)
C112 C111 C114 121.7(3)
C111 C112 H112 119.2
C113 C112 C111 121.6(3)
C113 C112 H112 119.2
C108 C113 H113 120.4
C112 C113 C108 119.1(3)
C112 C113 H113 120.4
C111 C114 H11A 109.5
C111 C114 H11B 109.5
C111 C114 H11C 109.5
H11A C114 H11B 109.5
H11A C114 H11C 109.5
H11B C114 H11C 109.5
O23 S4 N4 107.35(16)
O23 S4 C144 106.64(16)
O24 S4 O23 119.49(17)
O24 S4 N4 107.23(15)
O24 S4 C144 107.58(17)
N4 S4 C144 108.12(15)
C121 O26 C120 62.0(2)
C127 O28 C128 112.3(3)
C140 O29 C141 116.4(3)
C115 N4 S4 120.9(2)
C136 N4 S4 117.3(2)
C136 N4 C115 117.5(3)
N4 C115 H11D 109.3
N4 C115 H11E 109.3
N4 C115 C116 111.7(3)
H11D C115 H11E 107.9
C116 C115 H11D 109.3
C116 C115 H11E 109.3
C115 C116 H116 106.8
C115 C116 C117 112.3(3)
C117 C116 H116 106.8
C125 C116 C115 110.4(3)
C125 C116 H116 106.8
C125 C116 C117 113.3(3)
C116 C117 C118 111.0(3)
C116 C117 C122 111.1(3)
C118 C117 C122 109.1(3)
C135 C117 C116 109.4(3)
C135 C117 C118 107.0(3)
C135 C117 C122 109.1(3)
C117 C118 H11F 109.8
C117 C118 H11G 109.8
H11F C118 H11G 108.2
C119 C118 C117 109.4(3)
C119 C118 H11F 109.8
C119 C118 H11G 109.8
O25 C119 C118 124.1(3)
O25 C119 C120 121.2(3)
C120 C119 C118 114.5(3)
O26 C120 C119 113.5(3)
O26 C120 H120 117.9
O26 C120 C121 58.4(2)
C119 C120 H120 117.9
C121 C120 C119 117.5(3)
C121 C120 H120 117.9
O26 C121 C120 59.6(2)
O26 C121 H121 114.8
O26 C121 C122 117.7(3)
C120 C121 H121 114.8
C120 C121 C122 123.7(3)
C122 C121 H121 114.8
C121 C122 C117 112.0(3)
C121 C122 C123 108.0(3)
C121 C122 C126 106.7(3)
C123 C122 C117 113.6(3)
C123 C122 C126 104.8(3)
C126 C122 C117 111.3(3)
O27 C123 C122 120.8(3)
O27 C123 C124 121.5(3)
C124 C123 C122 117.4(3)
C123 C124 H12A 109.1
C123 C124 H12B 109.1
C123 C124 C125 112.7(3)
H12A C124 H12B 107.8
C125 C124 H12A 109.1
C125 C124 H12B 109.1
C116 C125 H12C 109.5
C116 C125 H12D 109.5
C124 C125 C116 110.6(3)
C124 C125 H12C 109.5
C124 C125 H12D 109.5
H12C C125 H12D 108.1
C122 C126 H12E 108.5
C122 C126 H12F 108.5
H12E C126 H12F 107.5
C127 C126 C122 115.1(3)
C127 C126 H12E 108.5
C127 C126 H12F 108.5
O28 C127 C126 107.5(3)
O28 C127 H12G 110.2
O28 C127 H12H 110.2
C126 C127 H12G 110.2
C126 C127 H12H 110.2
H12G C127 H12H 108.5
O28 C128 H12I 108.9
O28 C128 H12J 108.9
O28 C128 C129 113.3(3)
H12I C128 H12J 107.7
C129 C128 H12I 108.9
C129 C128 H12J 108.9
C130 C129 C128 121.9(3)
C134 C129 C128 119.4(3)
C134 C129 C130 118.6(4)
C129 C130 H130 119.7
C131 C130 C129 120.7(4)
C131 C130 H130 119.7
C130 C131 H131 119.7
C130 C131 C132 120.5(4)
C132 C131 H131 119.7
C131 C132 H132 120.3
C131 C132 C133 119.4(4)
C133 C132 H132 120.3
C132 C133 H133 119.9
C132 C133 C134 120.2(4)
C134 C133 H133 119.9
C129 C134 H134 119.7
C133 C134 C129 120.7(4)
C133 C134 H134 119.7
C117 C135 H13D 109.5
C117 C135 H13E 109.5
C117 C135 H13F 109.5
H13D C135 H13E 109.5
H13D C135 H13F 109.5
H13E C135 H13F 109.5
N4 C136 H13G 109.6
N4 C136 H13H 109.6
N4 C136 C137 110.3(3)
H13G C136 H13H 108.1
C137 C136 H13G 109.6
C137 C136 H13H 109.6
C138 C137 C136 120.9(3)
C138 C137 C143 118.5(3)
C143 C137 C136 120.4(3)
C137 C138 H138 119.1
C137 C138 C139 121.7(3)
C139 C138 H138 119.1
C138 C139 H139 120.4
C140 C139 C138 119.2(3)
C140 C139 H139 120.4
O29 C140 C139 125.2(3)
O29 C140 C142 115.3(3)
C139 C140 C142 119.4(4)
O29 C141 H14A 109.5
O29 C141 H14B 109.5
O29 C141 H14C 109.5
H14A C141 H14B 109.5
H14A C141 H14C 109.5
H14B C141 H14C 109.5
C140 C142 H142 119.9
C143 C142 C140 120.2(3)
C143 C142 H142 119.9
C137 C143 H143 119.5
C142 C143 C137 120.9(3)
C142 C143 H143 119.5
C145 C144 S4 120.0(3)
C145 C144 C149 120.9(3)
C149 C144 S4 119.1(3)
C144 C145 H145 120.2
C146 C145 C144 119.5(3)
C146 C145 H145 120.2
C145 C146 H146 119.6
C145 C146 C147 120.9(3)
C147 C146 H146 119.6
C146 C147 C148 118.5(3)
C146 C147 C150 121.8(3)
C148 C147 C150 119.7(3)
C147 C148 H148 119.1
C149 C148 C147 121.7(3)
C149 C148 H148 119.1
C144 C149 H149 120.8
C148 C149 C144 118.5(3)
C148 C149 H149 120.8
C147 C150 H15C 109.5
C147 C150 H15D 109.5
C147 C150 H15E 109.5
H15C C150 H15D 109.5
H15C C150 H15E 109.5
H15D C150 H15E 109.5
C9 C151 C14 118.7(15)
C9 C151 H151 120.6
C14 C151 H151 120.6
O22 C1A H1AC 109.5
O22 C1A H1AD 109.5
O22 C1A H1AE 109.5
H1AC C1A H1AD 109.5
H1AC C1A H1AE 109.5
H1AD C1A H1AE 109.5

loop_
_geom_bond_atom_site_label_1
_geom_bond_atom_site_label_2
_geom_bond_distance
S1 O1 1.431(2)
S1 O2 1.432(2)
S1 N1 1.623(3)
S1 C36 1.772(4)
O5 C19 1.213(4)
O6 C20 1.445(4)
O6 C21 1.443(4)
O7 C23 1.207(4)
O8 C27 1.415(5)
O8 C28 1.416(4)
O3 C5 1.370(8)
O3 C6 1.442(8)
N1 C15 1.475(4)
N1 C1 1.476(4)
O4 C13 1.400(15)
O4 C12 1.388(14)
C15 H15A 0.9900
C15 H15B 0.9900
C15 C16 1.537(5)
C16 H16 1.0000
C16 C17 1.547(5)
C16 C25 1.520(5)
C17 C18 1.555(5)
C17 C22 1.586(5)
C17 C35 1.537(5)
C18 H18A 0.9900
C18 H18B 0.9900
C18 C19 1.507(5)
C19 C20 1.489(5)
C20 H20 1.0000
C20 C21 1.486(5)
C21 H21 1.0000
C21 C22 1.530(5)
C22 C23 1.544(5)
C22 C26 1.571(5)
C23 C24 1.498(5)
C24 H24A 0.9900
C24 H24B 0.9900
C24 C25 1.520(5)
C25 H25A 0.9900
C25 H25B 0.9900
C26 H26A 0.9900
C26 H26B 0.9900
C26 C27 1.525(5)
C27 H27A 0.9900
C27 H27B 0.9900
C28 H28A 0.9900
C28 H28B 0.9900
C28 C29 1.508(5)
C29 C30 1.385(5)
C29 C34 1.389(5)
C30 H30 0.9500
C30 C31 1.384(5)
C31 H31 0.9500
C31 C32 1.377(6)
C32 H32 0.9500
C32 C33 1.390(6)
C33 H33 0.9500
C33 C34 1.383(6)
C34 H34 0.9500
C35 H35A 0.9800
C35 H35B 0.9800
C35 H35C 0.9800
C1 H1AA 0.9900
C1 H1AB 0.9900
C1 H1BC 0.9900
C1 H1BD 0.9900
C1 C2 1.525(17)
C1 C9 1.52(3)
C2 C3 1.389(13)
C2 C8 1.412(14)
C5 C7 1.398(10)
C5 C4 1.394(9)
C6 H6A 0.9800
C6 H6B 0.9800
C6 H6C 0.9800
C7 H7 0.9500
C7 C8 1.371(10)
C36 C37 1.379(5)
C36 C41 1.383(5)
C37 H37 0.9500
C37 C38 1.379(5)
C38 H38 0.9500
C38 C39 1.390(5)
C39 C40 1.390(5)
C39 C42 1.505(5)
C40 H40 0.9500
C40 C41 1.387(5)
C41 H41 0.9500
C42 H42A 0.9800
C42 H42B 0.9800
C42 H42C 0.9800
C3 H3 0.9500
C3 C4 1.380(9)
C4 H4 0.9500
C8 H8 0.9500
C9 C10 1.37(2)
C9 C151 1.34(2)
C13 H13A 0.9800
C13 H13B 0.9800
C13 H13C 0.9800
C10 H10 0.9500
C10 C11 1.376(16)
C11 H11 0.9500
C11 C12 1.405(15)
C12 C14 1.347(17)
C14 H14 0.9500
C14 C151 1.413(16)
S2 O9 1.435(2)
S2 O10 1.433(2)
S2 N2 1.624(3)
S2 C72 1.772(3)
O11 C47 1.209(4)
O12 C48 1.444(4)
O12 C49 1.435(4)
O13 C51 1.207(4)
O14 C55 1.416(4)
O14 C56 1.413(4)
O15 C68 1.367(4)
O15 C69 1.423(4)
N2 C43 1.482(4)
N2 C64 1.481(4)
C43 H43A 0.9900
C43 H43B 0.9900
C43 C44 1.538(4)
C44 H44 1.0000
C44 C45 1.559(4)
C44 C53 1.524(4)
C45 C46 1.554(4)
C45 C50 1.583(5)
C45 C63 1.538(4)
C46 H46A 0.9900
C46 H46B 0.9900
C46 C47 1.511(5)
C47 C48 1.482(5)
C48 H48 1.0000
C48 C49 1.485(5)
C49 H49 1.0000
C49 C50 1.541(5)
C50 C51 1.543(5)
C50 C54 1.566(5)
C51 C52 1.498(5)
C52 H52A 0.9900
C52 H52B 0.9900
C52 C53 1.523(5)
C53 H53A 0.9900
C53 H53B 0.9900
C54 H54A 0.9900
C54 H54B 0.9900
C54 C55 1.520(5)
C55 H55A 0.9900
C55 H55B 0.9900
C56 H56A 0.9900
C56 H56B 0.9900
C56 C57 1.511(5)
C57 C58 1.387(5)
C57 C62 1.394(5)
C58 H58 0.9500
C58 C59 1.386(5)
C59 H59 0.9500
C59 C60 1.382(5)
C60 H60 0.9500
C60 C61 1.382(5)
C61 H61 0.9500
C61 C62 1.379(5)
C62 H62 0.9500
C63 H63A 0.9800
C63 H63B 0.9800
C63 H63C 0.9800
C64 H64A 0.9900
C64 H64B 0.9900
C64 C65 1.497(5)
C65 C66 1.379(5)
C65 C71 1.399(5)
C66 H66 0.9500
C66 C67 1.388(5)
C67 H67 0.9500
C67 C68 1.395(5)
C68 C70 1.383(5)
C69 H69A 0.9800
C69 H69B 0.9800
C69 H69C 0.9800
C70 H70 0.9500
C70 C71 1.370(5)
C71 H71 0.9500
C72 C73 1.385(5)
C72 C77 1.383(5)
C73 H73 0.9500
C73 C74 1.383(5)
C74 H74 0.9500
C74 C75 1.389(5)
C75 C76 1.393(5)
C75 C78 1.509(5)
C76 H76 0.9500
C76 C77 1.379(5)
C77 H77 0.9500
C78 H78A 0.9800
C78 H78B 0.9800
C78 H78C 0.9800
S3 O16 1.436(3)
S3 O17 1.427(3)
S3 N3 1.612(3)
S3 C108 1.770(3)
O18 C83 1.214(4)
O19 C84 1.446(4)
O19 C85 1.440(4)
O20 C87 1.212(4)
O21 C91 1.418(4)
O21 C92 1.416(4)
O22 C104 1.367(5)
O22 C105 1.554(11)
O22 C1A 1.22(2)
N3 C79 1.471(4)
N3 C100 1.477(4)
C79 H79A 0.9900
C79 H79B 0.9900
C79 C80 1.536(5)
C80 H80 1.0000
C80 C81 1.558(5)
C80 C89 1.522(5)
C81 C82 1.547(5)
C81 C86 1.586(4)
C81 C99 1.539(4)
C82 H82A 0.9900
C82 H82B 0.9900
C82 C83 1.512(5)
C83 C84 1.484(5)
C84 H84 1.0000
C84 C85 1.480(5)
C85 H85 1.0000
C85 C86 1.529(5)
C86 C87 1.541(5)
C86 C90 1.563(5)
C87 C88 1.501(5)
C88 H88A 0.9900
C88 H88B 0.9900
C88 C89 1.525(5)
C89 H89A 0.9900
C89 H89B 0.9900
C90 H90A 0.9900
C90 H90B 0.9900
C90 C91 1.523(5)
C91 H91A 0.9900
C91 H91B 0.9900
C92 H92A 0.9900
C92 H92B 0.9900
C92 C93 1.508(5)
C93 C94 1.387(5)
C93 C98 1.386(5)
C94 H94 0.9500
C94 C95 1.380(5)
C95 H95 0.9500
C95 C96 1.378(6)
C96 H96 0.9500
C96 C97 1.381(6)
C97 H97 0.9500
C97 C98 1.382(5)
C98 H98 0.9500
C99 H99A 0.9800
C99 H99B 0.9800
C99 H99C 0.9800
C100 H10A 0.9900
C100 H10B 0.9900
C100 C101 1.507(5)
C101 C102 1.382(5)
C101 C107 1.387(5)
C102 H102 0.9500
C102 C103 1.374(5)
C103 H103 0.9500
C103 C104 1.382(5)
C104 C106 1.386(5)
C105 H10C 0.9800
C105 H10D 0.9800
C105 H10E 0.9800
C106 H106 0.9500
C106 C107 1.384(5)
C107 H107 0.9500
C108 C109 1.382(5)
C108 C113 1.392(5)
C109 H109 0.9500
C109 C110 1.385(5)
C110 H110 0.9500
C110 C111 1.394(5)
C111 C112 1.384(5)
C111 C114 1.501(5)
C112 H112 0.9500
C112 C113 1.380(5)
C113 H113 0.9500
C114 H11A 0.9800
C114 H11B 0.9800
C114 H11C 0.9800
S4 O23 1.438(3)
S4 O24 1.422(3)
S4 N4 1.623(3)
S4 C144 1.771(4)
O25 C119 1.212(4)
O26 C120 1.452(4)
O26 C121 1.433(4)
O27 C123 1.212(4)
O28 C127 1.417(4)
O28 C128 1.424(4)
O29 C140 1.365(5)
O29 C141 1.426(5)
N4 C115 1.477(4)
N4 C136 1.473(4)
C115 H11D 0.9900
C115 H11E 0.9900
C115 C116 1.538(5)
C116 H116 1.0000
C116 C117 1.552(4)
C116 C125 1.522(4)
C117 C118 1.553(5)
C117 C122 1.581(5)
C117 C135 1.534(4)
C118 H11F 0.9900
C118 H11G 0.9900
C118 C119 1.501(5)
C119 C120 1.491(5)
C120 H120 1.0000
C120 C121 1.485(5)
C121 H121 1.0000
C121 C122 1.531(5)
C122 C123 1.544(5)
C122 C126 1.561(5)
C123 C124 1.497(5)
C124 H12A 0.9900
C124 H12B 0.9900
C124 C125 1.518(5)
C125 H12C 0.9900
C125 H12D 0.9900
C126 H12E 0.9900
C126 H12F 0.9900
C126 C127 1.521(5)
C127 H12G 0.9900
C127 H12H 0.9900
C128 H12I 0.9900
C128 H12J 0.9900
C128 C129 1.516(5)
C129 C130 1.392(5)
C129 C134 1.390(5)
C130 H130 0.9500
C130 C131 1.379(5)
C131 H131 0.9500
C131 C132 1.382(6)
C132 H132 0.9500
C132 C133 1.384(6)
C133 H133 0.9500
C133 C134 1.386(6)
C134 H134 0.9500
C135 H13D 0.9800
C135 H13E 0.9800
C135 H13F 0.9800
C136 H13G 0.9900
C136 H13H 0.9900
C136 C137 1.517(5)
C137 C138 1.370(5)
C137 C143 1.399(5)
C138 H138 0.9500
C138 C139 1.390(5)
C139 H139 0.9500
C139 C140 1.389(5)
C140 C142 1.398(5)
C141 H14A 0.9800
C141 H14B 0.9800
C141 H14C 0.9800
C142 H142 0.9500
C142 C143 1.366(5)
C143 H143 0.9500
C144 C145 1.385(5)
C144 C149 1.393(5)
C145 H145 0.9500
C145 C146 1.385(5)
C146 H146 0.9500
C146 C147 1.387(5)
C147 C148 1.395(5)
C147 C150 1.508(5)
C148 H148 0.9500
C148 C149 1.382(5)
C149 H149 0.9500
C150 H15C 0.9800
C150 H15D 0.9800
C150 H15E 0.9800
C151 H151 0.9500
C1A H1AC 0.9800
C1A H1AD 0.9800
C1A H1AE 0.9800

loop_
_geom_torsion_atom_site_label_1
_geom_torsion_atom_site_label_2
_geom_torsion_atom_site_label_3
_geom_torsion_atom_site_label_4
_geom_torsion
S1 N1 C15 C16 -112.9(3)
S1 N1 C1 C2 141.6(4)
S1 N1 C1 C9 123.5(7)
S1 C36 C37 C38 -178.6(3)
S1 C36 C41 C40 177.6(3)
O1 S1 N1 C15 22.2(3)
O1 S1 N1 C1 176.1(2)
O1 S1 C36 C37 118.7(3)
O1 S1 C36 C41 -60.6(3)
O2 S1 N1 C15 151.5(3)
O2 S1 N1 C1 -54.6(3)
O2 S1 C36 C37 -11.5(3)
O2 S1 C36 C41 169.2(3)
O5 C19 C20 O6 -141.7(3)
O5 C19 C20 C21 152.3(3)
O6 C20 C21 C22 -102.5(3)
O6 C21 C22 C17 -77.1(4)
O6 C21 C22 C23 48.2(4)
O6 C21 C22 C26 161.2(3)
O7 C23 C24 C25 -139.9(3)
O8 C28 C29 C30 8.2(5)
O8 C28 C29 C34 -171.6(3)
O3 C5 C7 C8 179.8(6)
O3 C5 C4 C3 -178.8(5)
N1 S1 C36 C37 -126.3(3)
N1 S1 C36 C41 54.4(3)
N1 C15 C16 C17 -163.0(3)
N1 C15 C16 C25 69.0(3)
N1 C1 C2 C3 104.1(12)
N1 C1 C2 C8 -69.1(11)
N1 C1 C9 C10 -58(2)
N1 C1 C9 C151 118.8(17)
O4 C12 C14 C151 178.5(10)
C15 N1 C1 C2 -63.3(5)
C15 N1 C1 C9 -81.4(8)
C15 C16 C17 C18 -57.8(4)
C15 C16 C17 C22 -179.4(3)
C15 C16 C17 C35 59.8(4)
C15 C16 C25 C24 -172.6(3)
C16 C17 C18 C19 170.8(3)
C16 C17 C22 C21 163.7(3)
C16 C17 C22 C23 41.5(4)
C16 C17 C22 C26 -75.1(3)
C17 C16 C25 C24 59.2(4)
C17 C18 C19 O5 -118.4(4)
C17 C18 C19 C20 58.3(4)
C17 C22 C23 O7 145.8(3)
C17 C22 C23 C24 -39.3(4)
C17 C22 C26 C27 165.4(3)
C18 C17 C22 C21 41.0(4)
C18 C17 C22 C23 -81.1(3)
C18 C17 C22 C26 162.3(3)
C18 C19 C20 O6 41.5(4)
C18 C19 C20 C21 -24.5(5)
C19 C20 C21 O6 101.7(3)
C19 C20 C21 C22 -0.8(5)
C20 O6 C21 C22 114.5(3)
C20 C21 C22 C17 -8.6(5)
C20 C21 C22 C23 116.7(3)
C20 C21 C22 C26 -130.2(3)
C21 O6 C20 C19 -109.6(3)
C21 C22 C23 O7 21.0(4)
C21 C22 C23 C24 -164.0(3)
C21 C22 C26 C27 -71.3(4)
C22 C17 C18 C19 -66.5(3)
C22 C23 C24 C25 45.2(4)
C22 C26 C27 O8 75.2(4)
C23 C22 C26 C27 43.6(4)
C23 C24 C25 C16 -53.7(4)
C25 C16 C17 C18 68.7(4)
C25 C16 C17 C22 -52.9(4)
C25 C16 C17 C35 -173.7(3)
C26 C22 C23 O7 -94.8(4)
C26 C22 C23 C24 80.1(4)
C27 O8 C28 C29 -173.3(3)
C28 O8 C27 C26 -177.6(3)
C28 C29 C30 C31 180.0(3)
C28 C29 C34 C33 -179.2(3)
C29 C30 C31 C32 0.0(6)
C30 C29 C34 C33 0.9(5)
C30 C31 C32 C33 -0.6(6)
C31 C32 C33 C34 1.4(6)
C32 C33 C34 C29 -1.5(6)
C34 C29 C30 C31 -0.2(5)
C35 C17 C18 C19 51.5(4)
C35 C17 C22 C21 -75.4(4)
C35 C17 C22 C23 162.5(3)
C35 C17 C22 C26 45.9(4)
C1 N1 C15 C16 93.7(3)
C1 C2 C3 C4 -174.2(9)
C1 C2 C8 C7 175.6(8)
C1 C9 C10 C11 172.4(14)
C1 C9 C151 C14 -173.1(13)
C2 C3 C4 C5 -0.5(11)
C5 C7 C8 C2 -1.7(12)
C6 O3 C5 C7 -0.5(9)
C6 O3 C5 C4 179.1(6)
C7 C5 C4 C3 0.8(9)
C36 S1 N1 C15 -94.1(3)
C36 S1 N1 C1 59.8(3)
C36 C37 C38 C39 0.9(6)
C37 C36 C41 C40 -1.7(5)
C37 C38 C39 C40 -1.3(6)
C37 C38 C39 C42 176.3(4)
C38 C39 C40 C41 0.3(5)
C39 C40 C41 C36 1.2(5)
C41 C36 C37 C38 0.7(6)
C42 C39 C40 C41 -177.4(3)
C3 C2 C8 C7 2.0(16)
C4 C5 C7 C8 0.3(10)
C8 C2 C3 C4 -0.9(15)
C9 C10 C11 C12 3(2)
C13 O4 C12 C11 173.8(10)
C13 O4 C12 C14 -3.8(16)
C10 C9 C151 C14 4(3)
C10 C11 C12 O4 -179.3(10)
C10 C11 C12 C14 -1.6(17)
C11 C12 C14 C151 1.1(17)
C12 C14 C151 C9 -2.2(19)
S2 N2 C43 C44 -120.0(3)
S2 N2 C64 C65 147.5(2)
S2 C72 C73 C74 -179.4(3)
S2 C72 C77 C76 178.4(3)
O9 S2 N2 C43 26.3(3)
O9 S2 N2 C64 171.7(2)
O9 S2 C72 C73 -45.3(3)
O9 S2 C72 C77 135.9(3)
O10 S2 N2 C43 155.1(2)
O10 S2 N2 C64 -59.4(3)
O10 S2 C72 C73 -175.4(3)
O10 S2 C72 C77 5.8(3)
O11 C47 C48 O12 -142.6(3)
O11 C47 C48 C49 151.6(3)
O12 C48 C49 C50 -103.0(4)
O12 C49 C50 C45 -76.5(4)
O12 C49 C50 C51 48.7(4)
O12 C49 C50 C54 161.6(3)
O13 C51 C52 C53 -140.1(3)
O14 C56 C57 C58 14.1(5)
O14 C56 C57 C62 -166.3(3)
O15 C68 C70 C71 -177.9(3)
N2 S2 C72 C73 70.2(3)
N2 S2 C72 C77 -108.7(3)
N2 C43 C44 C45 -170.4(3)
N2 C43 C44 C53 62.5(3)
N2 C64 C65 C66 100.7(4)
N2 C64 C65 C71 -74.7(4)
C43 N2 C64 C65 -66.0(4)
C43 C44 C45 C46 -58.1(3)
C43 C44 C45 C50 -179.6(3)
C43 C44 C45 C63 59.4(3)
C43 C44 C53 C52 -172.2(3)
C44 C45 C46 C47 171.3(3)
C44 C45 C50 C49 162.3(3)
C44 C45 C50 C51 41.0(4)
C44 C45 C50 C54 -76.6(3)
C45 C44 C53 C52 60.9(4)
C45 C46 C47 O11 -117.5(4)
C45 C46 C47 C48 58.5(4)
C45 C50 C51 O13 147.1(3)
C45 C50 C51 C52 -38.6(4)
C45 C50 C54 C55 167.9(3)
C46 C45 C50 C49 40.1(4)
C46 C45 C50 C51 -81.2(3)
C46 C45 C50 C54 161.2(3)
C46 C47 C48 O12 41.3(4)
C46 C47 C48 C49 -24.5(4)
C47 C48 C49 O12 101.8(3)
C47 C48 C49 C50 -1.2(5)
C48 O12 C49 C50 114.5(3)
C48 C49 C50 C45 -7.6(5)
C48 C49 C50 C51 117.5(3)
C48 C49 C50 C54 -129.6(3)
C49 O12 C48 C47 -109.8(3)
C49 C50 C51 O13 22.9(4)
C49 C50 C51 C52 -162.7(3)
C49 C50 C54 C55 -69.0(4)
C50 C45 C46 C47 -66.4(3)
C50 C51 C52 C53 45.6(4)
C50 C54 C55 O14 74.4(4)
C51 C50 C54 C55 45.1(4)
C51 C52 C53 C44 -55.2(4)
C53 C44 C45 C46 67.8(3)
C53 C44 C45 C50 -53.7(4)
C53 C44 C45 C63 -174.7(3)
C54 C50 C51 O13 -92.4(4)
C54 C50 C51 C52 81.9(4)
C55 O14 C56 C57 -177.8(3)
C56 O14 C55 C54 -177.4(3)
C56 C57 C58 C59 -179.6(3)
C56 C57 C62 C61 -179.3(3)
C57 C58 C59 C60 -1.2(5)
C58 C57 C62 C61 0.3(5)
C58 C59 C60 C61 0.6(6)
C59 C60 C61 C62 0.6(6)
C60 C61 C62 C57 -1.0(6)
C62 C57 C58 C59 0.8(5)
C63 C45 C46 C47 52.5(3)
C63 C45 C50 C49 -77.0(3)
C63 C45 C50 C51 161.6(3)
C63 C45 C50 C54 44.0(3)
C64 N2 C43 C44 95.4(3)
C64 C65 C66 C67 -172.3(3)
C64 C65 C71 C70 172.8(3)
C65 C66 C67 C68 -1.0(5)
C66 C65 C71 C70 -2.7(5)
C66 C67 C68 O15 178.4(3)
C66 C67 C68 C70 -1.8(5)
C67 C68 C70 C71 2.3(5)
C68 C70 C71 C65 0.0(5)
C69 O15 C68 C67 -5.6(5)
C69 O15 C68 C70 174.5(3)
C71 C65 C66 C67 3.2(5)
C72 S2 N2 C43 -90.6(3)
C72 S2 N2 C64 54.8(3)
C72 C73 C74 C75 0.9(5)
C73 C72 C77 C76 -0.4(5)
C73 C74 C75 C76 -0.4(5)
C73 C74 C75 C78 -178.5(3)
C74 C75 C76 C77 -0.6(6)
C75 C76 C77 C72 1.0(6)
C77 C72 C73 C74 -0.5(5)
C78 C75 C76 C77 177.5(4)
S3 N3 C79 C80 -105.7(3)
S3 N3 C100 C101 138.7(3)
S3 C108 C109 C110 175.1(3)
S3 C108 C113 C112 -175.4(3)
O16 S3 N3 C79 13.2(3)
O16 S3 N3 C100 173.7(3)
O16 S3 C108 C109 -45.9(3)
O16 S3 C108 C113 130.8(3)
O17 S3 N3 C79 142.3(3)
O17 S3 N3 C100 -57.2(3)
O17 S3 C108 C109 -174.7(3)
O17 S3 C108 C113 2.0(3)
O18 C83 C84 O19 -138.8(3)
O18 C83 C84 C85 155.2(3)
O19 C84 C85 C86 -103.9(3)
O19 C85 C86 C81 -78.1(4)
O19 C85 C86 C87 46.3(4)
O19 C85 C86 C90 160.4(3)
O20 C87 C88 C89 -141.9(3)
O21 C92 C93 C94 11.6(4)
O21 C92 C93 C98 -168.8(3)
O22 C104 C106 C107 -177.5(3)
N3 S3 C108 C109 69.3(3)
N3 S3 C108 C113 -114.1(3)
N3 C79 C80 C81 -174.0(3)
N3 C79 C80 C89 59.1(4)
N3 C100 C101 C102 98.0(4)
N3 C100 C101 C107 -74.6(4)
C79 N3 C100 C101 -60.4(4)
C79 C80 C81 C82 -60.9(4)
C79 C80 C81 C86 177.9(3)
C79 C80 C81 C99 57.1(4)
C79 C80 C89 C88 -173.3(3)
C80 C81 C82 C83 169.7(3)
C80 C81 C86 C85 165.3(3)
C80 C81 C86 C87 43.4(4)
C80 C81 C86 C90 -73.6(3)
C81 C80 C89 C88 59.9(4)
C81 C82 C83 O18 -119.7(4)
C81 C82 C83 C84 56.9(4)
C81 C86 C87 O20 146.5(3)
C81 C86 C87 C88 -39.1(4)
C81 C86 C90 C91 169.6(3)
C82 C81 C86 C85 42.7(4)
C82 C81 C86 C87 -79.2(3)
C82 C81 C86 C90 163.8(3)
C82 C83 C84 O19 44.6(4)
C82 C83 C84 C85 -21.4(5)
C83 C84 C85 O19 101.0(3)
C83 C84 C85 C86 -2.9(5)
C84 O19 C85 C86 114.2(4)
C84 C85 C86 C81 -8.8(4)
C84 C85 C86 C87 115.7(3)
C84 C85 C86 C90 -130.2(3)
C85 O19 C84 C83 -110.6(3)
C85 C86 C87 O20 22.7(4)
C85 C86 C87 C88 -163.0(3)
C85 C86 C90 C91 -67.7(4)
C86 C81 C82 C83 -67.7(3)
C86 C87 C88 C89 43.7(4)
C86 C90 C91 O21 78.2(4)
C87 C86 C90 C91 48.2(4)
C87 C88 C89 C80 -52.7(4)
C89 C80 C81 C82 65.8(4)
C89 C80 C81 C86 -55.3(4)
C89 C80 C81 C99 -176.1(3)
C90 C86 C87 O20 -93.9(4)
C90 C86 C87 C88 80.5(4)
C91 O21 C92 C93 -174.8(3)
C92 O21 C91 C90 177.9(3)
C92 C93 C94 C95 -179.8(3)
C92 C93 C98 C97 -179.8(3)
C93 C94 C95 C96 -0.3(6)
C94 C93 C98 C97 -0.3(5)
C94 C95 C96 C97 -0.3(6)
C95 C96 C97 C98 0.7(6)
C96 C97 C98 C93 -0.4(6)
C98 C93 C94 C95 0.6(5)
C99 C81 C82 C83 50.7(4)
C99 C81 C86 C85 -74.4(3)
C99 C81 C86 C87 163.7(3)
C99 C81 C86 C90 46.7(3)
C100 N3 C79 C80 94.4(4)
C100 C101 C102 C103 -170.2(3)
C100 C101 C107 C106 170.7(3)
C101 C102 C103 C104 -0.6(5)
C102 C101 C107 C106 -1.9(5)
C102 C103 C104 O22 178.0(3)
C102 C103 C104 C106 -1.8(5)
C103 C104 C106 C107 2.3(5)
C104 C106 C107 C101 -0.5(5)
C105 O22 C104 C103 -171.4(6)
C105 O22 C104 C106 8.5(7)
C107 C101 C102 C103 2.5(5)
C108 S3 N3 C79 -102.9(3)
C108 S3 N3 C100 57.5(3)
C108 C109 C110 C111 0.0(5)
C109 C108 C113 C112 1.2(5)
C109 C110 C111 C112 1.8(5)
C109 C110 C111 C114 -175.9(3)
C110 C111 C112 C113 -2.1(5)
C111 C112 C113 C108 0.6(6)
C113 C108 C109 C110 -1.5(5)
C114 C111 C112 C113 175.5(3)
S4 N4 C115 C116 -112.8(3)
S4 N4 C136 C137 126.2(3)
S4 C144 C145 C146 -177.5(3)
S4 C144 C149 C148 177.0(3)
O23 S4 N4 C115 156.1(3)
O23 S4 N4 C136 -47.9(3)
O23 S4 C144 C145 1.9(3)
O23 S4 C144 C149 -176.1(3)
O24 S4 N4 C115 26.5(3)
O24 S4 N4 C136 -177.5(3)
O24 S4 C144 C145 131.2(3)
O24 S4 C144 C149 -46.7(3)
O25 C119 C120 O26 -140.7(3)
O25 C119 C120 C121 154.0(3)
O26 C120 C121 C122 -104.9(3)
O26 C121 C122 C117 -78.0(3)
O26 C121 C122 C123 47.7(4)
O26 C121 C122 C126 160.0(3)
O27 C123 C124 C125 -139.0(3)
O28 C128 C129 C130 12.8(5)
O28 C128 C129 C134 -171.5(3)
O29 C140 C142 C143 -177.4(3)
N4 S4 C144 C145 -113.3(3)
N4 S4 C144 C149 68.8(3)
N4 C115 C116 C117 -164.3(3)
N4 C115 C116 C125 68.2(4)
N4 C136 C137 C138 104.0(4)
N4 C136 C137 C143 -70.6(4)
C115 N4 C136 C137 -77.0(4)
C115 C116 C117 C118 -56.2(3)
C115 C116 C117 C122 -177.9(3)
C115 C116 C117 C135 61.6(4)
C115 C116 C125 C124 -173.9(3)
C116 C117 C118 C119 170.9(3)
C116 C117 C122 C121 163.5(3)
C116 C117 C122 C123 40.9(4)
C116 C117 C122 C126 -77.1(3)
C117 C116 C125 C124 59.2(4)
C117 C118 C119 O25 -119.0(4)
C117 C118 C119 C120 56.9(4)
C117 C122 C123 O27 145.8(3)
C117 C122 C123 C124 -39.9(4)
C117 C122 C126 C127 167.0(3)
C118 C117 C122 C121 40.8(3)
C118 C117 C122 C123 -81.8(3)
C118 C117 C122 C126 160.2(3)
C118 C119 C120 O26 43.3(4)
C118 C119 C120 C121 -22.0(4)
C119 C120 C121 O26 102.0(3)
C119 C120 C121 C122 -2.9(5)
C120 O26 C121 C122 114.7(3)
C120 C121 C122 C117 -7.7(4)
C120 C121 C122 C123 118.1(3)
C120 C121 C122 C126 -129.7(3)
C121 O26 C120 C119 -108.9(3)
C121 C122 C123 O27 21.0(4)
C121 C122 C123 C124 -164.7(3)
C121 C122 C126 C127 -70.6(4)
C122 C117 C118 C119 -66.3(3)
C122 C123 C124 C125 46.7(4)
C122 C126 C127 O28 166.5(3)
C123 C122 C126 C127 43.8(4)
C123 C124 C125 C116 -54.8(4)
C125 C116 C117 C118 69.7(4)
C125 C116 C117 C122 -51.9(4)
C125 C116 C117 C135 -172.4(3)
C126 C122 C123 O27 -92.5(4)
C126 C122 C123 C124 81.8(3)
C127 O28 C128 C129 83.5(4)
C128 O28 C127 C126 -168.7(3)
C128 C129 C130 C131 175.0(3)
C128 C129 C134 C133 -174.8(4)
C129 C130 C131 C132 -0.2(6)
C130 C129 C134 C133 1.0(6)
C130 C131 C132 C133 0.7(6)
C131 C132 C133 C134 -0.4(6)
C132 C133 C134 C129 -0.5(6)
C134 C129 C130 C131 -0.7(5)
C135 C117 C118 C119 51.6(3)
C135 C117 C122 C121 -75.8(3)
C135 C117 C122 C123 161.6(3)
C135 C117 C122 C126 43.6(4)
C136 N4 C115 C116 91.2(3)
C136 C137 C138 C139 -172.5(3)
C136 C137 C143 C142 173.3(3)
C137 C138 C139 C140 -0.8(5)
C138 C137 C143 C142 -1.5(5)
C138 C139 C140 O29 178.1(3)
C138 C139 C140 C142 -1.3(5)
C139 C140 C142 C143 2.0(6)
C140 C142 C143 C137 -0.6(6)
C141 O29 C140 C139 -3.0(5)
C141 O29 C140 C142 176.4(3)
C143 C137 C138 C139 2.2(5)
C144 S4 N4 C115 -89.2(3)
C144 S4 N4 C136 66.8(3)
C144 C145 C146 C147 0.5(6)
C145 C144 C149 C148 -1.0(5)
C145 C146 C147 C148 -0.8(6)
C145 C146 C147 C150 176.4(4)
C146 C147 C148 C149 0.2(5)
C147 C148 C149 C144 0.7(5)
C149 C144 C145 C146 0.4(5)
C150 C147 C148 C149 -177.1(3)
C151 C9 C10 C11 -4(3)
C1A O22 C104 C103 174.4(14)
C1A O22 C104 C106 -5.8(14)
